data_7046499
loop_
_publ_author_name
'Jamie W. Purcell'
'De-Liang Long'
'Edward C. Lee'
'Leroy Cronin'
'Haralampos N. Miras'

_publ_section_title
;
 Spontaneous formation of a chiral (Mo2O2S2)2+-based cluster driven by
 dimeric {Te2O6}-based templates
;
_journal_name_full 'Dalton Transactions'
_journal_page_first 6283
_journal_page_last 6287
_journal_paper_doi 10.1039/C8DT00832A
_journal_volume 47
_journal_year 2018
_chemical_formula_sum 'H108 K8 Mo20 O98 S20 Te5'
_chemical_formula_weight 5187.66
_space_group_crystal_system triclinic
_space_group_IT_number 2
_space_group_name_Hall '-P 1'
_space_group_name_H-M_alt 'P -1'
_symmetry_space_group_name_Hall '-P 1'
_symmetry_space_group_name_H-M 'P -1'
_atom_sites_solution_hydrogens .
_atom_sites_solution_primary direct
_atom_sites_solution_secondary difmap
_cell_angle_alpha 107.582(4)
_cell_angle_beta 95.258(4)
_cell_angle_gamma 108.882(3)
_cell_formula_units_Z 2
_cell_length_a 15.2433(10)
_cell_length_b 18.1235(12)
_cell_length_c 25.9548(18)
_cell_measurement_reflns_used 9969
_cell_measurement_temperature 150(2)
_cell_measurement_theta_max 26.4
_cell_measurement_theta_min 2.25
_cell_volume 6323.3(8)
_computing_cell_refinement Apex2
_computing_data_collection Apex2
_computing_data_reduction Apex2
_computing_molecular_graphics Diamond3
_computing_publication_material WinGX
_computing_structure_refinement 'SHELXL-2016/6 (Sheldrick, 2016)'
_computing_structure_solution 'SHELXL-97 (Sheldrick, 2008)'
_diffrn_ambient_temperature 150(2)
_diffrn_measured_fraction_theta_full 0.997
_diffrn_measured_fraction_theta_max 0.996
_diffrn_measurement_device_type 'Bruker Apex II Quasar'
_diffrn_measurement_method '\w & \f scans'
_diffrn_radiation_type MoK\a
_diffrn_radiation_wavelength 0.71073
_diffrn_reflns_av_R_equivalents 0.0941
_diffrn_reflns_av_unetI/netI 0.0956
_diffrn_reflns_Laue_measured_fraction_full 0.997
_diffrn_reflns_Laue_measured_fraction_max 0.996
_diffrn_reflns_limit_h_max 18
_diffrn_reflns_limit_h_min -18
_diffrn_reflns_limit_k_max 22
_diffrn_reflns_limit_k_min -20
_diffrn_reflns_limit_l_max 32
_diffrn_reflns_limit_l_min -32
_diffrn_reflns_number 91451
_diffrn_reflns_point_group_measured_fraction_full 0.997
_diffrn_reflns_point_group_measured_fraction_max 0.996
_diffrn_reflns_theta_full 25.242
_diffrn_reflns_theta_max 25.999
_diffrn_reflns_theta_min 1.675
_diffrn_source '1uS Microfocus x-ray'
_exptl_absorpt_coefficient_mu 3.735
_exptl_crystal_colour orange
_exptl_crystal_density_diffrn 2.725
_exptl_crystal_density_meas .
_exptl_crystal_density_method none
_exptl_crystal_description block
_exptl_crystal_F_000 4928
_exptl_crystal_size_max 0.100
_exptl_crystal_size_mid 0.080
_exptl_crystal_size_min 0.070
_refine_diff_density_max 2.46
_refine_diff_density_min -2.48
_refine_diff_density_rms 0.34
_refine_ls_extinction_coef 0.00019(3)
_refine_ls_extinction_expression Fc^*^=kFc[1+0.001xFc^2^\l^3^/sin(2\q)]^-1/4^
_refine_ls_extinction_method 'SHELXL-2016/6 (Sheldrick 2016)'
_refine_ls_goodness_of_fit_ref 1.032
_refine_ls_hydrogen_treatment undef
_refine_ls_matrix_type full
_refine_ls_number_parameters 1366
_refine_ls_number_reflns 24762
_refine_ls_number_restraints 0
_refine_ls_restrained_S_all 1.032
_refine_ls_R_factor_all 0.0785
_refine_ls_R_factor_gt 0.0560
_refine_ls_shift/su_max 0.002
_refine_ls_shift/su_mean 0.000
_refine_ls_structure_factor_coef Fsqd
_refine_ls_weighting_details 'w=1/[\s^2^(Fo^2^)+(0.0654P)^2^+48.9811P] where P=(Fo^2^+2Fc^2^)/3'
_refine_ls_weighting_scheme calc
_refine_ls_wR_factor_gt 0.1345
_refine_ls_wR_factor_ref 0.1492
_reflns_Friedel_coverage 0.000
_reflns_Friedel_fraction_full .
_reflns_Friedel_fraction_max .
_reflns_number_gt 18994
_reflns_number_total 24762
_reflns_threshold_expression 'I > 2\s(I)'
_cod_data_source_file Compound_2.cif
_cod_data_source_block jwp3422
_cod_depositor_comments
;
The following automatic conversions were performed:

'_atom_sites_solution_primary' value 'direct methods' was changed to
'direct'.

Automatic conversion script
Id: cif_fix_values 5642 2017-10-24 12:04:52Z antanas 
;
_cod_database_code 7046499
_shelx_space_group_comment
;
The symmetry employed for this shelxl refinement is uniquely defined
by the following loop, which should always be used as a source of
symmetry information in preference to the above space-group names.
They are only intended as comments.
;
_shelx_estimated_absorpt_t_min 0.706
_shelx_estimated_absorpt_t_max 0.780

loop_
_space_group_symop_operation_xyz
'x, y, z'
'-x, -y, -z'

loop_
_atom_site_label
_atom_site_type_symbol
_atom_site_fract_x
_atom_site_fract_y
_atom_site_fract_z
_atom_site_U_iso_or_equiv
_atom_site_adp_type
_atom_site_occupancy
_atom_site_site_symmetry_order
_atom_site_calc_flag
_atom_site_refinement_flags_posn
_atom_site_refinement_flags_adp
_atom_site_refinement_flags_occupancy
_atom_site_disorder_assembly
_atom_site_disorder_group
Mo1 Mo 0.58223(5) 1.07099(5) 0.35361(3) 0.01014(17) Uani 1 1 d . . . . .
Mo2 Mo 0.62119(5) 1.24157(5) 0.36908(3) 0.01094(17) Uani 1 1 d . . . . .
Mo3 Mo 0.79165(5) 1.39680(5) 0.36435(3) 0.01252(18) Uani 1 1 d . . . . .
Mo4 Mo 0.97018(5) 1.40973(5) 0.33512(4) 0.01373(18) Uani 1 1 d . . . . .
Mo5 Mo 1.06866(5) 1.27528(5) 0.29918(3) 0.01208(18) Uani 1 1 d . . . . .
Mo6 Mo 1.07946(5) 1.11774(5) 0.28433(3) 0.01085(18) Uani 1 1 d . . . . .
Mo7 Mo 0.99579(5) 0.94575(5) 0.30780(3) 0.01094(18) Uani 1 1 d . . . . .
Mo8 Mo 0.91102(5) 0.77162(5) 0.25199(3) 0.01160(18) Uani 1 1 d . . . . .
Mo9 Mo 0.85103(5) 0.62210(5) 0.12356(4) 0.0176(2) Uani 1 1 d . . . . .
Mo10 Mo 0.81016(6) 0.64752(6) 0.02403(4) 0.0202(2) Uani 1 1 d . . . . .
Mo11 Mo 0.71520(6) 0.73723(6) -0.04010(4) 0.0216(2) Uani 1 1 d . . . . .
Mo12 Mo 0.61236(6) 0.84310(6) -0.01102(4) 0.0226(2) Uani 1 1 d . . . . .
Mo13 Mo 0.53768(6) 0.90786(5) 0.09862(4) 0.0187(2) Uani 1 1 d . . . . .
Mo14 Mo 0.51379(5) 0.90386(5) 0.20424(3) 0.01293(18) Uani 1 1 d . . . . .
Mo15 Mo 0.49464(5) 0.73088(5) 0.24244(3) 0.01146(18) Uani 1 1 d . . . . .
Mo16 Mo 0.49310(5) 0.61900(5) 0.29968(3) 0.01145(18) Uani 1 1 d . . . . .
Mo17 Mo 0.55146(5) 0.63427(5) 0.42592(3) 0.01045(17) Uani 1 1 d . . . . .
Mo18 Mo 0.64345(5) 0.76909(5) 0.52718(3) 0.01023(17) Uani 1 1 d . . . . .
Mo19 Mo 0.73666(5) 0.96077(5) 0.54378(3) 0.00992(17) Uani 1 1 d . . . . .
Mo20 Mo 0.76267(5) 1.03323(5) 0.45957(3) 0.00910(17) Uani 1 1 d . . . . .
Te1 Te 0.80997(4) 1.19447(3) 0.30021(3) 0.01036(14) Uani 1 1 d . . . . .
Te2 Te 0.93053(4) 1.11932(3) 0.38956(2) 0.00941(13) Uani 1 1 d . . . . .
Te3 Te 0.62863(4) 0.73240(4) 0.08367(3) 0.01590(15) Uani 1 1 d . . . . .
Te4 Te 0.66692(4) 0.92584(3) 0.32460(2) 0.00938(13) Uani 1 1 d . . . . .
Te5 Te 0.58006(4) 0.83349(3) 0.41129(2) 0.00884(13) Uani 1 1 d . . . . .
S1 S 0.65226(15) 1.18530(14) 0.43466(10) 0.0142(5) Uani 1 1 d . . . . .
S2 S 0.58090(15) 1.13009(14) 0.28651(10) 0.0133(5) Uani 1 1 d . . . . .
S3 S 0.93576(15) 1.43069(14) 0.42290(10) 0.0157(5) Uani 1 1 d . . . . .
S4 S 0.82407(16) 1.36266(15) 0.27611(11) 0.0170(5) Uani 1 1 d . . . . .
S5 S 1.13106(15) 1.23405(14) 0.36626(10) 0.0137(5) Uani 1 1 d . . . . .
S6 S 0.97213(15) 1.14760(14) 0.23166(10) 0.0147(5) Uani 1 1 d . . . . .
S7 S 1.06895(15) 0.85429(15) 0.26842(11) 0.0169(5) Uani 1 1 d . . . . .
S8 S 0.83909(14) 0.86884(14) 0.26632(10) 0.0145(5) Uani 1 1 d . . . . .
S9 S 0.93480(17) 0.73310(17) 0.09879(12) 0.0253(6) Uani 1 1 d . . . . .
S10 S 0.70622(17) 0.56485(16) 0.06241(11) 0.0229(6) Uani 1 1 d . . . . .
S11 S 0.77602(19) 0.88123(17) 0.00136(12) 0.0276(6) Uani 1 1 d . . . . .
S12 S 0.55230(17) 0.69722(17) -0.04251(11) 0.0245(6) Uani 1 1 d . . . . .
S13 S 0.64540(16) 0.98697(15) 0.18247(10) 0.0183(5) Uani 1 1 d . . . . .
S14 S 0.43808(17) 0.79961(15) 0.11974(11) 0.0206(6) Uani 1 1 d . . . . .
S15 S 0.38316(15) 0.67963(14) 0.29018(11) 0.0157(5) Uani 1 1 d . . . . .
S16 S 0.61895(15) 0.68911(14) 0.26512(10) 0.0139(5) Uani 1 1 d . . . . .
S17 S 0.48433(14) 0.71914(14) 0.48200(10) 0.0128(5) Uani 1 1 d . . . . .
S18 S 0.71266(14) 0.69269(14) 0.46631(10) 0.0132(5) Uani 1 1 d . . . . .
S19 S 0.63030(14) 1.00481(14) 0.50021(10) 0.0119(5) Uani 1 1 d . . . . .
S20 S 0.86533(14) 0.98926(14) 0.50137(10) 0.0127(5) Uani 1 1 d . . . . .
K1 K 1.34922(16) 1.27389(15) 0.31745(10) 0.0289(6) Uani 1 1 d . . . . .
K2 K 0.44287(14) 0.58329(13) 0.54675(9) 0.0189(5) Uani 1 1 d . . . . .
K3 K 0.80217(14) 0.79763(14) 0.38584(10) 0.0210(5) Uani 1 1 d . . . . .
K4 K 1.08581(15) 0.81322(14) 0.38816(10) 0.0247(5) Uani 1 1 d . . . . .
K5 K 0.73086(18) 0.61115(16) -0.20671(12) 0.0356(6) Uani 1 1 d . . . . .
K6 K 1.2892(3) 0.9976(3) 0.3040(2) 0.0376(12) Uani 0.55 1 d . . P A 1
K6' K 1.2995(10) 0.9263(10) 0.2772(7) 0.029(4) Uiso 0.15 1 d . . P A 2
K7 K 0.2431(9) 0.7579(7) 0.1773(5) 0.056(3) Uiso 0.3 1 d . . P B 1
K8 K 1.1501(5) 1.4313(4) 0.4681(3) 0.0576(18) Uani 0.5 1 d . . P C 1
K9 K 0.2646(5) 0.6194(5) 0.3794(3) 0.0593(18) Uani 0.5 1 d . . P D 1
O1 O 0.4688(4) 1.0328(4) 0.3601(3) 0.0169(15) Uani 1 1 d . . . . .
O2 O 0.5150(4) 1.2497(4) 0.3760(3) 0.0168(15) Uani 1 1 d . . . . .
O3 O 0.7882(4) 1.4918(4) 0.3756(3) 0.0219(16) Uani 1 1 d . . . . .
O4 O 1.0179(4) 1.5092(4) 0.3373(3) 0.0225(16) Uani 1 1 d . . . . .
O5 O 1.1630(4) 1.3049(4) 0.2704(3) 0.0166(15) Uani 1 1 d . . . . .
O6 O 1.1724(4) 1.1359(4) 0.2529(3) 0.0159(15) Uani 1 1 d . . . . .
O7 O 1.0027(4) 0.9461(4) 0.3731(3) 0.0154(14) Uani 1 1 d . . . . .
O8 O 0.8965(4) 0.7407(4) 0.3068(3) 0.0156(14) Uani 1 1 d . . . . .
O9 O 0.9046(5) 0.5540(5) 0.1008(3) 0.0286(18) Uani 1 1 d . . . . .
O10 O 0.8554(5) 0.5820(5) -0.0141(3) 0.0303(18) Uani 1 1 d . . . . .
O11 O 0.7179(5) 0.7234(5) -0.1065(3) 0.0311(19) Uani 1 1 d . . . . .
O12 O 0.5880(5) 0.8625(5) -0.0690(3) 0.0335(19) Uani 1 1 d . . . . .
O13 O 0.4733(5) 0.9671(4) 0.0950(3) 0.0270(17) Uani 1 1 d . . . . .
O14 O 0.4402(4) 0.9567(4) 0.2139(3) 0.0191(15) Uani 1 1 d . . . . .
O15 O 0.4466(5) 0.6636(4) 0.1772(3) 0.0222(16) Uani 1 1 d . . . . .
O16 O 0.4441(4) 0.5250(4) 0.2486(3) 0.0194(15) Uani 1 1 d . . . . .
O17 O 0.5164(4) 0.5511(4) 0.4466(3) 0.0150(14) Uani 1 1 d . . . . .
O18 O 0.6346(4) 0.7206(4) 0.5735(3) 0.0135(14) Uani 1 1 d . . . . .
O19 O 0.7772(4) 1.0399(4) 0.6055(3) 0.0189(15) Uani 1 1 d . . . . .
O20 O 0.8134(4) 1.1372(4) 0.4911(3) 0.0168(15) Uani 1 1 d . . . . .
O21 O 0.6498(4) 1.3255(4) 0.3241(3) 0.0125(14) Uani 1 1 d . . . . .
O22 O 0.7109(4) 1.3628(4) 0.4220(3) 0.0138(14) Uani 1 1 d . . . . .
O23 O 1.0118(4) 1.3482(4) 0.2651(3) 0.0203(16) Uani 1 1 d . . . . .
O24 O 1.0939(4) 1.3912(4) 0.3607(3) 0.0156(15) Uani 1 1 d . . . . .
O25 O 1.0083(4) 0.9921(4) 0.2379(3) 0.0125(14) Uani 1 1 d . . . . .
O26 O 1.1291(4) 1.0486(4) 0.3254(3) 0.0155(15) Uani 1 1 d . . . . .
O27 O 0.9452(4) 0.6789(4) 0.2018(3) 0.0175(15) Uani 1 1 d . . . . .
O28 O 0.8039(4) 0.7046(4) 0.1849(3) 0.0179(15) Uani 1 1 d . . . . .
O29 O 0.8513(4) 0.7379(4) -0.0141(3) 0.0270(18) Uani 1 1 d . . . . .
O30 O 0.7003(4) 0.6144(4) -0.0459(3) 0.0217(16) Uani 1 1 d . . . . .
O31 O 0.6343(5) 0.9572(4) 0.0515(3) 0.0230(16) Uani 1 1 d . . . . .
O32 O 0.4824(5) 0.8358(4) 0.0125(3) 0.0217(16) Uani 1 1 d . . . . .
O33 O 0.5925(4) 0.8299(4) 0.2247(3) 0.0112(13) Uani 1 1 d . . . . .
O34 O 0.4277(4) 0.8140(4) 0.2367(3) 0.0133(14) Uani 1 1 d . . . . .
O35 O 0.5795(4) 0.5806(4) 0.3481(3) 0.0125(14) Uani 1 1 d . . . . .
O36 O 0.4285(4) 0.5904(4) 0.3638(3) 0.0146(14) Uani 1 1 d . . . . .
O37 O 0.7788(4) 0.8683(4) 0.5621(3) 0.0104(13) Uani 1 1 d . . . . .
O38 O 0.6309(4) 0.8818(4) 0.5744(3) 0.0152(14) Uani 1 1 d . . . . .
O39 O 0.7700(4) 1.2632(4) 0.3564(3) 0.0135(14) Uani 1 1 d . . . . .
O40 O 0.9375(4) 1.2702(4) 0.3297(3) 0.0117(13) Uani 1 1 d . . . . .
O41 O 0.8092(4) 1.1158(4) 0.3333(3) 0.0118(14) Uani 1 1 d . . . . .
O42 O 0.9630(4) 1.0590(4) 0.3267(3) 0.0136(14) Uani 1 1 d . . . . .
O43 O 0.8391(4) 1.0267(4) 0.3964(3) 0.0127(14) Uani 1 1 d . . . . .
O44 O 1.0289(4) 1.1100(4) 0.4422(3) 0.0122(14) Uani 1 1 d . . . . .
O45 O 0.7314(4) 0.7348(4) 0.0475(3) 0.0165(15) Uani 1 1 d . . . . .
O46 O 0.6242(4) 0.8307(4) 0.0740(3) 0.0164(14) Uani 1 1 d . . . . .
O47 O 0.6958(4) 0.7808(4) 0.1554(3) 0.0183(15) Uani 1 1 d . . . . .
O48 O 0.5872(4) 0.9723(4) 0.2904(3) 0.0130(14) Uani 1 1 d . . . . .
O49 O 0.6613(4) 1.0186(4) 0.3870(3) 0.0118(13) Uani 1 1 d . . . . .
O50 O 0.5552(4) 0.8376(4) 0.3248(3) 0.0122(14) Uani 1 1 d . . . . .
O51 O 0.5790(4) 0.7255(4) 0.3791(3) 0.0125(14) Uani 1 1 d . . . . .
O52 O 0.6643(4) 0.8455(4) 0.4763(3) 0.0106(13) Uani 1 1 d . . . . .
O53 O 0.6997(4) 0.9008(4) 0.3988(3) 0.0108(13) Uani 1 1 d . . . . .
O54 O 0.7737(5) 0.5390(4) 0.1671(3) 0.0245(17) Uani 1 1 d . . . . .
O55 O 1.5241(4) 1.4082(4) 0.3445(3) 0.0218(16) Uani 1 1 d . . . . .
O56 O 1.3226(5) 1.4293(4) 0.3558(3) 0.0309(19) Uani 1 1 d . . . . .
O57 O 0.8039(4) 1.4073(4) 0.5280(3) 0.0242(17) Uani 1 1 d . . . . .
O58 O 1.3588(7) 1.2787(8) 0.2167(5) 0.074(4) Uani 1 1 d . . . . .
O59 O 0.7646(4) 0.6258(4) 0.3487(3) 0.0190(15) Uani 1 1 d . . . . .
O60 O 0.9504(4) 0.7902(4) 0.4472(3) 0.0201(16) Uani 1 1 d . . . . .
O61 O 0.8584(5) 0.5561(4) 0.2687(3) 0.0276(18) Uani 1 1 d . . . . .
O62 O 1.0506(5) 0.6566(5) 0.3141(4) 0.035(2) Uani 1 1 d . . . . .
O63 O 0.8983(7) 0.6859(7) -0.1206(5) 0.075(4) Uani 1 1 d . . . . .
O64 O 0.8825(5) 1.2912(4) 0.4751(4) 0.0321(19) Uani 1 1 d . . . . .
O65 O 0.7119(5) 0.5071(5) -0.1461(3) 0.035(2) Uani 1 1 d . . . . .
O66 O 0.8178(5) 0.5137(5) -0.2728(4) 0.036(2) Uani 1 1 d . . . . .
O67 O 1.3287(4) 1.4391(4) 0.4637(3) 0.0263(18) Uani 1 1 d . . . . .
O68 O 0.7717(8) 0.3822(6) 0.1127(5) 0.066(3) Uani 1 1 d . . . . .
O69 O 0.7632(7) 0.8899(6) -0.1367(4) 0.057(3) Uani 1 1 d . . . . .
O70 O 1.0592(5) 1.3635(5) 0.5407(3) 0.0324(19) Uani 1 1 d . . . . .
O73 O 0.8502(5) 0.9267(5) 0.1510(3) 0.033(2) Uani 1 1 d . . . . .
O74 O 0.8161(6) 1.0493(5) 0.1083(4) 0.046(2) Uani 1 1 d . . . . .
O75 O 0.5344(5) 0.4979(5) -0.0495(4) 0.037(2) Uani 1 1 d . . . . .
O76 O 0.2656(5) 0.7850(5) 0.3996(4) 0.043(2) Uani 1 1 d . . . . .
O77 O 0.5754(6) 0.5210(5) 0.1564(4) 0.042(2) Uani 1 1 d . . . . .
O78 O 0.3514(6) 0.5970(5) 0.0584(4) 0.050(3) Uani 1 1 d . . . . .
O79 O 1.1161(6) 0.6699(6) 0.2209(4) 0.051(3) Uani 1 1 d . . . . .
O80 O 0.4893(7) 0.6341(6) -0.1767(4) 0.053(3) Uani 1 1 d . . . . .
O81 O 0.3686(6) 0.8919(5) -0.0424(4) 0.051(3) Uani 1 1 d . . . . .
O82 O 0.3304(6) 0.6886(5) -0.0085(4) 0.047(2) Uani 1 1 d . . . . .
O83 O 0.2943(8) 0.7576(7) -0.1412(5) 0.075(3) Uani 1 1 d . . . . .
O84 O 0.8891(7) 1.0419(7) -0.1531(5) 0.072(4) Uani 1 1 d . . . . .
O85 O 0.8712(7) 0.4825(7) -0.1750(6) 0.074(4) Uani 1 1 d . . . . .
O86 O 0.9945(11) 0.8902(10) 0.0474(8) 0.045(4) Uiso 0.55 1 d . . P E 1
O86' O 1.0255(18) 0.8845(16) 0.0204(13) 0.061(7) Uiso 0.4 1 d . . P F 2
O87 O 0.5875(10) 1.2705(10) 0.2167(7) 0.036(4) Uiso 0.7 1 d . . P G 1
O87' O 0.599(3) 1.257(3) 0.204(2) 0.049(14) Uiso 0.25 1 d . . P H 2
O88' O 0.356(2) 1.0195(19) 0.1343(14) 0.033(7) Uiso 0.25 1 d . . P I 2
O88" O 0.495(3) 1.119(2) 0.1601(17) 0.027(9) Uiso 0.2 1 d . . P J 3
O88 O 0.4525(8) 1.1107(7) 0.1673(5) 0.033(3) Uiso 0.7 1 d . . P K 1
O89 O 0.1823(10) 0.7076(10) 0.1962(7) 0.010(3) Uiso 0.4 1 d . . P L 2
O89' O 0.1888(16) 0.7288(15) 0.1755(10) 0.017(5) Uiso 0.3 1 d . . P M 3
O90' O 0.3035(12) 1.0392(12) 0.2028(8) 0.029(4) Uiso 0.4 1 d . . P N 2
O90 O 0.3475(11) 1.1106(10) 0.2509(7) 0.053(4) Uiso 0.6 1 d . . P O 1
O91" O 0.939(2) 0.346(2) 0.0920(15) 0.018(7) Uiso 0.2 1 d . . P P 1
O91 O 1.0316(7) 0.4816(7) 0.0758(5) 0.023(3) Uiso 0.6 1 d . . P Q 1
O91' O 0.957(2) 0.399(3) 0.1036(17) 0.019(8) Uiso 0.2 1 d . . P R 2
O92 O 0.8829(9) 1.2427(8) 0.1654(7) 0.042(3) Uiso 0.65 1 d . . P S 1
O92' O 0.8646(14) 1.2481(13) 0.1336(10) 0.029(5) Uiso 0.35 1 d . . P T 2
O93 O 0.9030(9) 0.8264(9) -0.1379(6) 0.026(3) Uiso 0.5 1 d . . P . .
O94 O 1.1816(13) 0.6063(12) 0.0845(9) 0.033(5) Uiso 0.4 1 d . . P . .
O95' O 0.2407(18) 0.9082(17) 0.1834(13) 0.039(7) Uiso 0.3 1 d . . P U 2
O95 O 0.2493(14) 0.8883(14) 0.1435(10) 0.043(5) Uiso 0.4 1 d . . P B 1
O96 O 0.2674(19) 0.8315(17) 0.0374(13) 0.041(7) Uiso 0.3 1 d . . P V 1
O96' O 0.124(3) 0.794(3) 0.009(2) 0.030(12) Uiso 0.15 1 d . . P W 2
O96" O 0.196(3) 0.749(3) 0.036(2) 0.024(11) Uiso 0.15 1 d . . P X 3
O97 O 1.3194(14) 1.0939(13) 0.3108(9) 0.028(5) Uiso 0.35 1 d . . P . .
O98 O 0.3337(9) 0.8662(8) 0.3218(7) 0.044(3) Uiso 0.7 1 d . . P Y 1
O98' O 0.3628(18) 0.8687(16) 0.3452(13) 0.028(6) Uiso 0.3 1 d . . P Z 2
O99 O 1.0263(16) 0.9514(15) -0.0506(11) 0.029(6) Uiso 0.3 1 d . . P A 2
O100 O 1.0850(14) 0.9272(13) -0.0303(10) 0.043(5) Uiso 0.4 1 d . . P A 2
O101 O 1.0451(18) 0.6077(18) 0.0256(13) 0.040(7) Uiso 0.3 1 d . . P B 1
O102 O 1.037(2) 0.536(2) 0.0229(17) 0.066(10) Uiso 0.3 1 d . . P C 2
O103 O 0.271(3) 0.954(3) 0.0488(19) 0.063(11) Uiso 0.25 1 d . . P . .
O104 O 1.192(3) 0.698(3) 0.0586(19) 0.061(11) Uiso 0.25 1 d . . P . .
O105 O 0.971(4) 0.416(4) 0.084(3) 0.062(16) Uiso 0.2 1 d . . P D 3

loop_
_atom_site_aniso_label
_atom_site_aniso_U_11
_atom_site_aniso_U_22
_atom_site_aniso_U_33
_atom_site_aniso_U_23
_atom_site_aniso_U_13
_atom_site_aniso_U_12
Mo1 0.0103(3) 0.0070(4) 0.0113(4) 0.0020(3) 0.0007(3) 0.0024(3)
Mo2 0.0118(3) 0.0073(4) 0.0115(4) 0.0017(3) 0.0007(3) 0.0028(3)
Mo3 0.0139(4) 0.0077(4) 0.0134(5) 0.0030(3) 0.0005(3) 0.0020(3)
Mo4 0.0140(4) 0.0100(4) 0.0156(5) 0.0056(3) 0.0020(3) 0.0018(3)
Mo5 0.0104(3) 0.0096(4) 0.0125(4) 0.0038(3) 0.0002(3) -0.0004(3)
Mo6 0.0096(3) 0.0093(4) 0.0092(4) 0.0021(3) -0.0005(3) -0.0004(3)
Mo7 0.0100(3) 0.0078(4) 0.0111(4) 0.0016(3) -0.0003(3) 0.0007(3)
Mo8 0.0116(3) 0.0086(4) 0.0106(4) 0.0011(3) -0.0001(3) 0.0013(3)
Mo9 0.0182(4) 0.0146(4) 0.0130(5) -0.0015(3) -0.0022(3) 0.0044(3)
Mo10 0.0193(4) 0.0224(5) 0.0123(5) 0.0007(4) 0.0000(3) 0.0054(4)
Mo11 0.0245(4) 0.0245(5) 0.0108(5) 0.0029(4) 0.0009(3) 0.0066(4)
Mo12 0.0301(5) 0.0245(5) 0.0115(5) 0.0056(4) 0.0005(4) 0.0098(4)
Mo13 0.0251(4) 0.0156(5) 0.0120(5) 0.0041(3) -0.0023(3) 0.0057(3)
Mo14 0.0149(4) 0.0098(4) 0.0103(4) 0.0017(3) -0.0024(3) 0.0028(3)
Mo15 0.0115(3) 0.0082(4) 0.0096(4) 0.0009(3) -0.0010(3) 0.0003(3)
Mo16 0.0119(3) 0.0074(4) 0.0105(4) 0.0017(3) -0.0004(3) -0.0002(3)
Mo17 0.0110(3) 0.0075(4) 0.0105(4) 0.0032(3) 0.0010(3) 0.0006(3)
Mo18 0.0110(3) 0.0079(4) 0.0096(4) 0.0028(3) 0.0018(3) 0.0011(3)
Mo19 0.0110(3) 0.0069(4) 0.0082(4) 0.0009(3) -0.0006(3) 0.0010(3)
Mo20 0.0085(3) 0.0065(4) 0.0083(4) 0.0012(3) -0.0011(3) -0.0001(3)
Te1 0.0103(3) 0.0074(3) 0.0100(3) 0.0020(2) -0.0006(2) 0.0009(2)
Te2 0.0083(2) 0.0066(3) 0.0094(3) 0.0012(2) 0.0004(2) -0.0004(2)
Te3 0.0167(3) 0.0147(3) 0.0107(3) 0.0012(2) -0.0021(2) 0.0031(2)
Te4 0.0093(3) 0.0069(3) 0.0092(3) 0.0014(2) 0.0006(2) 0.0013(2)
Te5 0.0080(2) 0.0059(3) 0.0093(3) 0.0016(2) 0.0003(2) -0.0002(2)
S1 0.0210(11) 0.0082(12) 0.0115(13) 0.0023(9) -0.0006(9) 0.0053(9)
S2 0.0172(10) 0.0076(11) 0.0110(13) 0.0013(9) -0.0017(9) 0.0024(9)
S3 0.0157(10) 0.0117(12) 0.0134(13) 0.0009(9) -0.0005(9) 0.0010(9)
S4 0.0190(11) 0.0158(13) 0.0152(14) 0.0062(10) 0.0016(9) 0.0049(9)
S5 0.0128(10) 0.0107(12) 0.0122(13) 0.0019(9) -0.0025(9) 0.0008(9)
S6 0.0131(10) 0.0133(12) 0.0125(13) 0.0031(9) -0.0028(9) 0.0010(9)
S7 0.0119(10) 0.0148(13) 0.0207(14) 0.0031(10) 0.0031(9) 0.0035(9)
S8 0.0095(10) 0.0110(12) 0.0173(13) 0.0008(9) -0.0001(9) 0.0012(8)
S9 0.0199(12) 0.0261(15) 0.0213(15) 0.0062(11) -0.0009(10) 0.0009(10)
S10 0.0212(12) 0.0210(14) 0.0153(14) 0.0004(10) -0.0030(10) 0.0009(10)
S11 0.0305(13) 0.0252(15) 0.0224(16) 0.0078(12) 0.0042(11) 0.0052(11)
S12 0.0248(12) 0.0259(15) 0.0137(14) -0.0007(11) -0.0039(10) 0.0070(11)
S13 0.0214(11) 0.0152(13) 0.0122(13) 0.0038(10) 0.0003(10) 0.0007(9)
S14 0.0236(12) 0.0148(13) 0.0138(14) 0.0011(10) -0.0053(10) 0.0010(10)
S15 0.0119(10) 0.0133(12) 0.0200(14) 0.0073(10) 0.0010(9) 0.0016(9)
S16 0.0136(10) 0.0132(12) 0.0130(13) 0.0038(9) 0.0024(9) 0.0035(9)
S17 0.0117(10) 0.0111(12) 0.0141(13) 0.0036(9) 0.0035(9) 0.0028(8)
S18 0.0114(10) 0.0104(12) 0.0148(13) 0.0023(9) 0.0031(9) 0.0023(8)
S19 0.0131(10) 0.0113(12) 0.0104(12) 0.0025(9) 0.0021(9) 0.0047(9)
S20 0.0105(10) 0.0113(12) 0.0145(13) 0.0062(9) 0.0003(9) 0.0009(8)
K1 0.0302(12) 0.0235(13) 0.0192(13) 0.0051(10) -0.0009(10) -0.0038(10)
K2 0.0240(10) 0.0149(11) 0.0186(12) 0.0075(9) 0.0057(9) 0.0062(8)
K3 0.0240(10) 0.0255(13) 0.0183(13) 0.0082(9) 0.0052(9) 0.0145(9)
K4 0.0228(11) 0.0216(12) 0.0228(14) 0.0066(10) 0.0008(9) 0.0016(9)
K5 0.0389(13) 0.0315(15) 0.0296(16) 0.0079(11) 0.0128(11) 0.0055(11)
K6 0.017(2) 0.057(3) 0.033(3) 0.017(2) 0.0035(18) 0.006(2)
K8 0.059(4) 0.055(4) 0.048(4) 0.011(3) 0.001(3) 0.018(3)
K9 0.054(4) 0.070(5) 0.058(5) 0.026(4) 0.017(3) 0.022(3)
O1 0.009(3) 0.013(4) 0.024(4) 0.004(3) 0.001(3) 0.002(2)
O2 0.018(3) 0.009(3) 0.023(4) 0.006(3) 0.005(3) 0.004(3)
O3 0.021(3) 0.012(4) 0.028(5) 0.005(3) -0.003(3) 0.003(3)
O4 0.020(3) 0.014(4) 0.028(5) 0.008(3) 0.002(3) -0.001(3)
O5 0.014(3) 0.015(4) 0.020(4) 0.009(3) 0.002(3) 0.002(3)
O6 0.012(3) 0.017(4) 0.014(4) 0.003(3) 0.003(3) 0.001(3)
O7 0.021(3) 0.011(3) 0.013(4) 0.004(3) 0.005(3) 0.005(3)
O8 0.019(3) 0.011(3) 0.015(4) 0.005(3) 0.002(3) 0.003(3)
O9 0.034(4) 0.029(4) 0.020(4) -0.003(3) 0.005(3) 0.017(3)
O10 0.035(4) 0.042(5) 0.018(4) 0.007(4) 0.008(3) 0.022(4)
O11 0.035(4) 0.038(5) 0.015(4) 0.007(3) 0.005(3) 0.010(4)
O12 0.048(5) 0.046(5) 0.010(4) 0.015(4) 0.003(3) 0.020(4)
O13 0.035(4) 0.028(4) 0.015(4) 0.007(3) -0.007(3) 0.012(3)
O14 0.016(3) 0.013(4) 0.022(4) 0.004(3) -0.001(3) 0.000(3)
O15 0.025(3) 0.015(4) 0.019(4) 0.002(3) 0.001(3) 0.003(3)
O16 0.026(3) 0.012(4) 0.013(4) 0.000(3) 0.001(3) 0.004(3)
O17 0.018(3) 0.014(3) 0.013(4) 0.007(3) 0.007(3) 0.001(3)
O18 0.018(3) 0.020(4) 0.010(4) 0.010(3) 0.009(3) 0.009(3)
O19 0.016(3) 0.012(4) 0.019(4) 0.000(3) -0.004(3) 0.001(3)
O20 0.016(3) 0.014(4) 0.014(4) 0.002(3) -0.001(3) 0.001(3)
O21 0.012(3) 0.006(3) 0.018(4) 0.004(3) 0.000(3) 0.004(2)
O22 0.016(3) 0.004(3) 0.021(4) 0.003(3) 0.004(3) 0.005(2)
O23 0.021(3) 0.022(4) 0.022(4) 0.012(3) 0.003(3) 0.010(3)
O24 0.011(3) 0.010(3) 0.019(4) 0.003(3) -0.002(3) -0.003(2)
O25 0.009(3) 0.008(3) 0.017(4) 0.002(3) 0.000(2) 0.002(2)
O26 0.008(3) 0.013(3) 0.022(4) 0.004(3) -0.002(3) 0.001(2)
O27 0.020(3) 0.014(4) 0.012(4) -0.001(3) -0.003(3) 0.005(3)
O28 0.016(3) 0.021(4) 0.011(4) 0.001(3) -0.004(3) 0.005(3)
O29 0.018(3) 0.028(4) 0.025(5) 0.007(3) 0.002(3) 0.000(3)
O30 0.024(3) 0.023(4) 0.010(4) -0.002(3) -0.002(3) 0.007(3)
O31 0.037(4) 0.016(4) 0.015(4) 0.009(3) 0.003(3) 0.007(3)
O32 0.028(4) 0.026(4) 0.012(4) 0.007(3) -0.004(3) 0.013(3)
O33 0.015(3) 0.004(3) 0.013(4) 0.004(3) -0.001(2) 0.003(2)
O34 0.011(3) 0.013(3) 0.011(4) 0.002(3) -0.005(2) 0.003(2)
O35 0.018(3) 0.006(3) 0.010(4) 0.000(3) -0.001(3) 0.003(2)
O36 0.012(3) 0.007(3) 0.019(4) 0.004(3) 0.001(3) -0.004(2)
O37 0.011(3) 0.011(3) 0.008(3) 0.005(3) -0.001(2) 0.001(2)
O38 0.020(3) 0.011(3) 0.011(4) 0.001(3) 0.003(3) 0.004(3)
O39 0.017(3) 0.008(3) 0.011(4) 0.003(3) -0.001(3) 0.001(2)
O40 0.015(3) 0.008(3) 0.007(3) 0.001(2) -0.001(2) 0.000(2)
O41 0.010(3) 0.010(3) 0.016(4) 0.009(3) -0.001(2) 0.001(2)
O42 0.012(3) 0.015(3) 0.011(4) 0.004(3) 0.000(2) 0.002(2)
O43 0.009(3) 0.008(3) 0.015(4) 0.003(3) -0.002(2) -0.003(2)
O44 0.010(3) 0.016(3) 0.009(4) 0.007(3) -0.002(2) 0.002(2)
O45 0.020(3) 0.021(4) 0.004(3) 0.000(3) -0.003(3) 0.007(3)
O46 0.032(4) 0.014(4) 0.005(4) 0.004(3) 0.001(3) 0.012(3)
O47 0.019(3) 0.022(4) 0.008(4) 0.001(3) -0.006(3) 0.008(3)
O48 0.017(3) 0.012(3) 0.007(3) 0.002(3) -0.001(3) 0.004(3)
O49 0.012(3) 0.011(3) 0.013(4) 0.006(3) 0.000(2) 0.003(2)
O50 0.010(3) 0.008(3) 0.012(4) 0.004(3) -0.004(2) -0.005(2)
O51 0.016(3) 0.006(3) 0.012(4) 0.000(3) 0.001(3) 0.003(2)
O52 0.013(3) 0.008(3) 0.004(3) 0.001(2) -0.005(2) -0.002(2)
O53 0.010(3) 0.010(3) 0.010(4) 0.006(3) 0.002(2) -0.001(2)
O54 0.027(4) 0.023(4) 0.020(4) 0.008(3) 0.003(3) 0.005(3)
O55 0.017(3) 0.020(4) 0.026(4) 0.006(3) 0.002(3) 0.007(3)
O56 0.023(4) 0.021(4) 0.041(5) 0.014(4) -0.002(3) -0.001(3)
O57 0.022(3) 0.025(4) 0.014(4) 0.003(3) 0.000(3) 0.000(3)
O58 0.067(7) 0.139(11) 0.041(7) 0.046(7) 0.020(5) 0.055(7)
O59 0.022(3) 0.017(4) 0.024(4) 0.011(3) 0.007(3) 0.010(3)
O60 0.021(3) 0.017(4) 0.017(4) 0.004(3) -0.002(3) 0.004(3)
O61 0.032(4) 0.021(4) 0.029(5) 0.007(3) 0.006(3) 0.011(3)
O62 0.042(4) 0.021(4) 0.042(6) 0.010(4) 0.002(4) 0.014(3)
O63 0.065(7) 0.080(8) 0.057(8) 0.005(6) 0.025(6) 0.011(6)
O64 0.030(4) 0.020(4) 0.052(6) 0.023(4) 0.012(4) 0.007(3)
O65 0.037(4) 0.035(5) 0.025(5) 0.005(4) 0.010(4) 0.008(4)
O66 0.035(4) 0.029(5) 0.045(6) 0.014(4) 0.020(4) 0.009(3)
O67 0.015(3) 0.019(4) 0.041(5) 0.014(3) -0.006(3) 0.000(3)
O68 0.098(8) 0.042(6) 0.046(7) 0.005(5) -0.006(6) 0.029(6)
O69 0.072(6) 0.056(7) 0.036(6) 0.019(5) 0.013(5) 0.012(5)
O70 0.033(4) 0.024(4) 0.029(5) 0.006(3) -0.004(3) 0.002(3)
O73 0.023(4) 0.033(5) 0.037(5) 0.018(4) -0.007(3) 0.000(3)
O74 0.045(5) 0.039(5) 0.032(6) -0.006(4) -0.016(4) 0.012(4)
O75 0.022(4) 0.040(5) 0.041(6) 0.014(4) 0.002(3) 0.003(3)
O76 0.038(4) 0.032(5) 0.044(6) -0.008(4) -0.001(4) 0.016(4)
O77 0.046(5) 0.031(5) 0.034(6) 0.000(4) 0.014(4) 0.004(4)
O78 0.062(6) 0.033(5) 0.044(6) 0.000(4) 0.002(5) 0.017(4)
O79 0.040(5) 0.059(6) 0.054(7) 0.010(5) 0.006(4) 0.028(5)
O80 0.065(6) 0.048(6) 0.040(6) 0.020(5) -0.002(5) 0.014(5)
O81 0.060(6) 0.030(5) 0.048(7) 0.009(4) -0.020(5) 0.012(4)
O82 0.041(5) 0.040(5) 0.047(6) 0.012(4) -0.001(4) 0.005(4)
O83 0.069(7) 0.086(9) 0.058(8) 0.023(7) 0.004(6) 0.018(6)
O84 0.055(6) 0.068(7) 0.060(8) -0.016(6) 0.023(5) 0.012(5)
O85 0.065(7) 0.065(8) 0.114(11) 0.036(7) 0.034(7) 0.042(6)

loop_
_atom_type_symbol
_atom_type_description
_atom_type_scat_dispersion_real
_atom_type_scat_dispersion_imag
_atom_type_scat_source
Mo Mo -1.6832 0.6857 'International Tables Vol C Tables 4.2.6.8 and 6.1.1.4'
Te Te -0.5308 1.6751 'International Tables Vol C Tables 4.2.6.8 and 6.1.1.4'
S S 0.1246 0.1234 'International Tables Vol C Tables 4.2.6.8 and 6.1.1.4'
K K 0.2009 0.2494 'International Tables Vol C Tables 4.2.6.8 and 6.1.1.4'
O O 0.0106 0.0060 'International Tables Vol C Tables 4.2.6.8 and 6.1.1.4'
H H 0.0000 0.0000 'International Tables Vol C Tables 4.2.6.8 and 6.1.1.4'

loop_
_geom_angle_atom_site_label_1
_geom_angle_atom_site_label_2
_geom_angle_atom_site_label_3
_geom_angle
_geom_angle_site_symmetry_1
_geom_angle_site_symmetry_3
O1 Mo1 O49 110.3(3) . .
O1 Mo1 O48 101.1(3) . .
O49 Mo1 O48 72.5(2) . .
O1 Mo1 S2 106.4(3) . .
O49 Mo1 S2 139.25(18) . .
O48 Mo1 S2 83.94(19) . .
O1 Mo1 S1 102.9(2) . .
O49 Mo1 S1 85.07(18) . .
O48 Mo1 S1 151.62(18) . .
S2 Mo1 S1 103.40(9) . .
O1 Mo1 Mo2 105.2(2) . .
O49 Mo1 Mo2 129.42(17) . .
O48 Mo1 Mo2 133.66(19) . .
S2 Mo1 Mo2 52.34(6) . .
S1 Mo1 Mo2 52.16(6) . .
O1 Mo1 Te4 110.3(2) . .
O49 Mo1 Te4 36.31(18) . .
O48 Mo1 Te4 36.18(18) . .
S2 Mo1 Te4 113.31(6) . .
S1 Mo1 Te4 119.26(6) . .
Mo2 Mo1 Te4 144.45(3) . .
O2 Mo2 O22 99.0(3) . .
O2 Mo2 O21 92.0(3) . .
O22 Mo2 O21 69.5(2) . .
O2 Mo2 O39 164.7(3) . .
O22 Mo2 O39 71.1(2) . .
O21 Mo2 O39 73.8(2) . .
O2 Mo2 S1 103.9(2) . .
O22 Mo2 S1 91.4(2) . .
O21 Mo2 S1 157.03(17) . .
O39 Mo2 S1 88.24(18) . .
O2 Mo2 S2 102.0(2) . .
O22 Mo2 S2 150.76(19) . .
O21 Mo2 S2 89.56(18) . .
O39 Mo2 S2 83.82(17) . .
S1 Mo2 S2 102.93(9) . .
O2 Mo2 Mo1 102.2(2) . .
O22 Mo2 Mo1 141.28(18) . .
O21 Mo2 Mo1 140.66(17) . .
O39 Mo2 Mo1 92.49(16) . .
S1 Mo2 Mo1 52.20(6) . .
S2 Mo2 Mo1 51.82(6) . .
O2 Mo2 Mo3 119.6(2) . .
O22 Mo2 Mo3 41.31(18) . .
O21 Mo2 Mo3 40.56(15) . .
O39 Mo2 Mo3 45.41(16) . .
S1 Mo2 Mo3 116.48(6) . .
S2 Mo2 Mo3 109.75(7) . .
Mo1 Mo2 Mo3 137.81(3) . .
O2 Mo2 K2 48.3(2) . 2_676
O22 Mo2 K2 50.72(16) . 2_676
O21 Mo2 K2 76.95(17) . 2_676
O39 Mo2 K2 120.93(16) . 2_676
S1 Mo2 K2 101.24(7) . 2_676
S2 Mo2 K2 145.74(7) . 2_676
Mo1 Mo2 K2 138.47(5) . 2_676
Mo3 Mo2 K2 80.01(4) . 2_676
O3 Mo3 O21 98.5(3) . .
O3 Mo3 O22 99.2(3) . .
O21 Mo3 O22 70.1(2) . .
O3 Mo3 O39 168.6(3) . .
O21 Mo3 O39 74.1(2) . .
O22 Mo3 O39 70.3(2) . .
O3 Mo3 S4 102.2(3) . .
O21 Mo3 S4 85.32(19) . .
O22 Mo3 S4 149.53(18) . .
O39 Mo3 S4 86.14(18) . .
O3 Mo3 S3 100.7(2) . .
O21 Mo3 S3 156.17(19) . .
O22 Mo3 S3 92.90(18) . .
O39 Mo3 S3 84.62(16) . .
S4 Mo3 S3 104.16(9) . .
O3 Mo3 Mo4 104.2(2) . .
O21 Mo3 Mo4 134.79(18) . .
O22 Mo3 Mo4 140.79(17) . .
O39 Mo3 Mo4 87.01(15) . .
S4 Mo3 Mo4 52.13(6) . .
S3 Mo3 Mo4 52.32(6) . .
O3 Mo3 Mo2 124.3(2) . .
O21 Mo3 Mo2 41.68(18) . .
O22 Mo3 Mo2 40.97(16) . .
O39 Mo3 Mo2 44.67(15) . .
S4 Mo3 Mo2 108.56(6) . .
S3 Mo3 Mo2 114.75(7) . .
Mo4 Mo3 Mo2 131.35(3) . .
O4 Mo4 O23 100.3(3) . .
O4 Mo4 O24 100.2(3) . .
O23 Mo4 O24 71.1(3) . .
O4 Mo4 S4 101.5(2) . .
O23 Mo4 S4 84.99(19) . .
O24 Mo4 S4 150.16(18) . .
O4 Mo4 S3 100.9(3) . .
O23 Mo4 S3 154.4(2) . .
O24 Mo4 S3 91.2(2) . .
S4 Mo4 S3 104.57(9) . .
O4 Mo4 O40 167.1(3) . .
O23 Mo4 O40 71.3(2) . .
O24 Mo4 O40 68.2(2) . .
S4 Mo4 O40 87.74(16) . .
S3 Mo4 O40 85.18(16) . .
O4 Mo4 Mo3 103.9(2) . .
O23 Mo4 Mo3 134.05(18) . .
O24 Mo4 Mo3 139.34(19) . .
S4 Mo4 Mo3 52.34(7) . .
S3 Mo4 Mo3 52.51(6) . .
O40 Mo4 Mo3 88.78(14) . .
O4 Mo4 Mo5 124.2(2) . .
O23 Mo4 Mo5 41.26(19) . .
O24 Mo4 Mo5 40.41(17) . .
S4 Mo4 Mo5 109.80(7) . .
S3 Mo4 Mo5 113.72(7) . .
O40 Mo4 Mo5 43.27(14) . .
Mo3 Mo4 Mo5 131.83(3) . .
O4 Mo4 K8 97.8(3) . .
O23 Mo4 K8 106.6(2) . .
O24 Mo4 K8 35.8(2) . .
S4 Mo4 K8 155.34(12) . .
S3 Mo4 K8 56.29(12) . .
O40 Mo4 K8 76.04(18) . .
Mo3 Mo4 K8 108.01(11) . .
Mo5 Mo4 K8 70.54(10) . .
O5 Mo5 O24 98.5(3) . .
O5 Mo5 O23 87.5(3) . .
O24 Mo5 O23 70.1(3) . .
O5 Mo5 O40 161.0(3) . .
O24 Mo5 O40 71.4(2) . .
O23 Mo5 O40 74.0(2) . .
O5 Mo5 S5 101.2(2) . .
O24 Mo5 S5 89.1(2) . .
O23 Mo5 S5 158.5(2) . .
O40 Mo5 S5 94.82(18) . .
O5 Mo5 S6 102.0(2) . .
O24 Mo5 S6 154.01(17) . .
O23 Mo5 S6 94.95(19) . .
O40 Mo5 S6 84.24(16) . .
S5 Mo5 S6 102.24(9) . .
O5 Mo5 Mo6 92.7(2) . .
O24 Mo5 Mo6 142.00(19) . .
O23 Mo5 Mo6 147.00(19) . .
O40 Mo5 Mo6 105.13(16) . .
S5 Mo5 Mo6 53.04(6) . .
S6 Mo5 Mo6 52.74(6) . .
O5 Mo5 Mo4 114.5(2) . .
O24 Mo5 Mo4 40.28(17) . .
O23 Mo5 Mo4 40.19(19) . .
O40 Mo5 Mo4 47.57(16) . .
S5 Mo5 Mo4 119.17(7) . .
S6 Mo5 Mo4 115.25(6) . .
Mo6 Mo5 Mo4 152.68(3) . .
O6 Mo6 O25 98.3(3) . .
O6 Mo6 O26 93.4(3) . .
O25 Mo6 O26 72.5(2) . .
O6 Mo6 O42 163.0(3) . .
O25 Mo6 O42 70.2(2) . .
O26 Mo6 O42 71.5(2) . .
O6 Mo6 S6 101.3(2) . .
O25 Mo6 S6 88.63(18) . .
O26 Mo6 S6 157.67(16) . .
O42 Mo6 S6 91.12(17) . .
O6 Mo6 S5 103.0(2) . .
O25 Mo6 S5 153.7(2) . .
O26 Mo6 S5 90.84(18) . .
O42 Mo6 S5 85.44(16) . .
S6 Mo6 S5 101.97(9) . .
O6 Mo6 Mo5 93.6(2) . .
O25 Mo6 Mo5 141.30(17) . .
O26 Mo6 Mo5 143.44(18) . .
O42 Mo6 Mo5 103.17(16) . .
S6 Mo6 Mo5 52.85(6) . .
S5 Mo6 Mo5 52.64(6) . .
O6 Mo6 K1 40.7(2) . .
O25 Mo6 K1 133.84(16) . .
O26 Mo6 K1 87.25(16) . .
O42 Mo6 K1 141.80(16) . .
S6 Mo6 K1 114.83(7) . .
S5 Mo6 K1 62.90(7) . .
Mo5 Mo6 K1 75.22(4) . .
O7 Mo7 O26 95.4(3) . .
O7 Mo7 O42 93.9(3) . .
O26 Mo7 O42 73.4(2) . .
O7 Mo7 O25 160.2(3) . .
O26 Mo7 O25 69.3(2) . .
O42 Mo7 O25 70.1(2) . .
O7 Mo7 S8 104.0(2) . .
O26 Mo7 S8 154.6(2) . .
O42 Mo7 S8 88.88(16) . .
O25 Mo7 S8 87.82(16) . .
O7 Mo7 S7 103.0(2) . .
O26 Mo7 S7 89.16(17) . .
O42 Mo7 S7 156.78(18) . .
O25 Mo7 S7 89.71(17) . .
S8 Mo7 S7 102.03(8) . .
O7 Mo7 Mo8 98.1(2) . .
O26 Mo7 Mo8 140.89(17) . .
O42 Mo7 Mo8 141.35(15) . .
O25 Mo7 Mo8 101.75(16) . .
S8 Mo7 Mo8 52.59(6) . .
S7 Mo7 Mo8 52.06(6) . .
O7 Mo7 K4 46.5(2) . .
O26 Mo7 K4 98.29(18) . .
O42 Mo7 K4 139.46(18) . .
O25 Mo7 K4 145.15(15) . .
S8 Mo7 K4 106.90(8) . .
S7 Mo7 K4 56.78(8) . .
Mo8 Mo7 K4 66.75(4) . .
O8 Mo8 O28 114.5(3) . .
O8 Mo8 O27 100.8(3) . .
O28 Mo8 O27 71.6(3) . .
O8 Mo8 S7 106.4(2) . .
O28 Mo8 S7 136.1(2) . .
O27 Mo8 S7 86.21(18) . .
O8 Mo8 S8 102.3(2) . .
O28 Mo8 S8 84.6(2) . .
O27 Mo8 S8 152.0(2) . .
S7 Mo8 S8 102.06(8) . .
O8 Mo8 Mo7 99.4(2) . .
O28 Mo8 Mo7 130.0(2) . .
O27 Mo8 Mo7 138.01(18) . .
S7 Mo8 Mo7 52.78(6) . .
S8 Mo8 Mo7 51.90(6) . .
O8 Mo8 K4 46.8(2) . .
O28 Mo8 K4 156.9(2) . .
O27 Mo8 K4 96.58(19) . .
S7 Mo8 K4 59.63(8) . .
S8 Mo8 K4 110.72(7) . .
Mo7 Mo8 K4 72.03(4) . .
O8 Mo8 K3 35.2(2) . .
O28 Mo8 K3 108.53(19) . .
O27 Mo8 K3 133.8(2) . .
S7 Mo8 K3 113.99(8) . .
S8 Mo8 K3 67.14(7) . .
Mo7 Mo8 K3 78.82(4) . .
K4 Mo8 K3 64.89(5) . .
O9 Mo9 O27 92.0(3) . .
O9 Mo9 O28 155.8(3) . .
O27 Mo9 O28 67.1(2) . .
O9 Mo9 O54 87.5(3) . .
O27 Mo9 O54 80.5(3) . .
O28 Mo9 O54 77.3(3) . .
O9 Mo9 S10 104.4(3) . .
O27 Mo9 S10 156.47(19) . .
O28 Mo9 S10 92.63(17) . .
O54 Mo9 S10 83.5(2) . .
O9 Mo9 S9 102.6(3) . .
O27 Mo9 S9 89.4(2) . .
O28 Mo9 S9 89.9(2) . .
O54 Mo9 S9 166.0(2) . .
S10 Mo9 S9 102.97(10) . .
O9 Mo9 Mo10 97.9(3) . .
O27 Mo9 Mo10 142.12(19) . .
O28 Mo9 Mo10 106.14(19) . .
O54 Mo9 Mo10 136.14(18) . .
S10 Mo9 Mo10 52.92(7) . .
S9 Mo9 Mo10 52.78(7) . .
O10 Mo10 O29 96.5(4) . .
O10 Mo10 O30 90.4(3) . .
O29 Mo10 O30 71.4(3) . .
O10 Mo10 O45 161.1(3) . .
O29 Mo10 O45 70.7(3) . .
O30 Mo10 O45 72.6(2) . .
O10 Mo10 S9 102.7(3) . .
O29 Mo10 S9 89.4(2) . .
O30 Mo10 S9 158.0(2) . .
O45 Mo10 S9 91.30(17) . .
O10 Mo10 S10 102.9(3) . .
O29 Mo10 S10 154.2(2) . .
O30 Mo10 S10 91.5(2) . .
O45 Mo10 S10 85.99(19) . .
S9 Mo10 S10 102.48(10) . .
O10 Mo10 Mo9 96.8(3) . .
O29 Mo10 Mo9 141.70(19) . .
O30 Mo10 Mo9 144.0(2) . .
O45 Mo10 Mo9 101.82(17) . .
S9 Mo10 Mo9 52.64(8) . .
S10 Mo10 Mo9 52.55(7) . .
O10 Mo10 Mo11 115.9(3) . .
O29 Mo10 Mo11 40.93(18) . .
O30 Mo10 Mo11 41.12(19) . .
O45 Mo10 Mo11 45.50(17) . .
S9 Mo10 Mo11 116.92(8) . .
S10 Mo10 Mo11 113.98(7) . .
Mo9 Mo10 Mo11 147.32(4) . .
O11 Mo11 O29 98.6(3) . .
O11 Mo11 O30 96.3(3) . .
O29 Mo11 O30 71.9(3) . .
O11 Mo11 O45 166.0(3) . .
O29 Mo11 O45 70.3(3) . .
O30 Mo11 O45 72.5(2) . .
O11 Mo11 S11 102.6(3) . .
O29 Mo11 S11 88.5(2) . .
O30 Mo11 S11 154.7(2) . .
O45 Mo11 S11 85.97(18) . .
O11 Mo11 S12 101.5(3) . .
O29 Mo11 S12 152.5(2) . .
O30 Mo11 S12 87.30(19) . .
O45 Mo11 S12 86.60(17) . .
S11 Mo11 S12 105.07(10) . .
O11 Mo11 Mo12 104.6(3) . .
O29 Mo11 Mo12 137.9(2) . .
O30 Mo11 Mo12 137.64(18) . .
O45 Mo11 Mo12 89.35(16) . .
S11 Mo11 Mo12 52.59(7) . .
S12 Mo11 Mo12 52.89(7) . .
O11 Mo11 Mo10 121.1(3) . .
O29 Mo11 Mo10 41.0(2) . .
O30 Mo11 Mo10 41.68(18) . .
O45 Mo11 Mo10 44.92(16) . .
S11 Mo11 Mo10 113.11(8) . .
S12 Mo11 Mo10 111.69(8) . .
Mo12 Mo11 Mo10 134.25(4) . .
O12 Mo12 O32 96.5(3) . .
O12 Mo12 O31 102.4(3) . .
O32 Mo12 O31 72.2(3) . .
O12 Mo12 O46 167.8(3) . .
O32 Mo12 O46 72.9(3) . .
O31 Mo12 O46 69.1(3) . .
O12 Mo12 S11 100.8(3) . .
O32 Mo12 S11 156.5(2) . .
O31 Mo12 S11 88.6(2) . .
O46 Mo12 S11 87.89(18) . .
O12 Mo12 S12 102.4(3) . .
O32 Mo12 S12 86.6(2) . .
O31 Mo12 S12 149.0(2) . .
O46 Mo12 S12 83.36(17) . .
S11 Mo12 S12 104.82(10) . .
O12 Mo12 Mo11 103.8(3) . .
O32 Mo12 Mo11 137.4(2) . .
O31 Mo12 Mo11 136.2(2) . .
O46 Mo12 Mo11 88.27(16) . .
S11 Mo12 Mo11 52.41(7) . .
S12 Mo12 Mo11 52.80(7) . .
O12 Mo12 Mo13 124.0(3) . .
O32 Mo12 Mo13 41.62(19) . .
O31 Mo12 Mo13 41.74(19) . .
O46 Mo12 Mo13 43.89(16) . .
S11 Mo12 Mo13 114.93(8) . .
S12 Mo12 Mo13 107.87(8) . .
Mo11 Mo12 Mo13 132.09(4) . .
O13 Mo13 O32 90.2(3) . .
O13 Mo13 O31 94.3(3) . .
O32 Mo13 O31 70.7(3) . .
O13 Mo13 O46 160.0(3) . .
O32 Mo13 O46 73.5(2) . .
O31 Mo13 O46 69.7(3) . .
O13 Mo13 S14 104.3(3) . .
O32 Mo13 S14 89.2(2) . .
O31 Mo13 S14 152.8(2) . .
O46 Mo13 S14 87.32(18) . .
O13 Mo13 S13 102.4(2) . .
O32 Mo13 S13 160.53(19) . .
O31 Mo13 S13 93.3(2) . .
O46 Mo13 S13 90.77(18) . .
S14 Mo13 S13 101.73(9) . .
O13 Mo13 Mo14 96.3(3) . .
O32 Mo13 Mo14 141.55(19) . .
O31 Mo13 Mo14 145.65(19) . .
O46 Mo13 Mo14 103.64(18) . .
S14 Mo13 Mo14 52.41(7) . .
S13 Mo13 Mo14 52.53(6) . .
O13 Mo13 Mo12 114.5(3) . .
O32 Mo13 Mo12 40.67(18) . .
O31 Mo13 Mo12 40.89(18) . .
O46 Mo13 Mo12 45.56(17) . .
S14 Mo13 Mo12 112.18(7) . .
S13 Mo13 Mo12 119.86(7) . .
Mo14 Mo13 Mo12 148.94(4) . .
O14 Mo14 O34 91.0(3) . .
O14 Mo14 O48 89.1(3) . .
O34 Mo14 O48 84.2(2) . .
O14 Mo14 O33 155.3(3) . .
O34 Mo14 O33 69.4(2) . .
O48 Mo14 O33 74.6(2) . .
O14 Mo14 S14 102.1(2) . .
O34 Mo14 S14 83.60(18) . .
O48 Mo14 S14 163.58(19) . .
O33 Mo14 S14 90.81(17) . .
O14 Mo14 S13 106.1(2) . .
O34 Mo14 S13 160.26(17) . .
O48 Mo14 S13 86.15(17) . .
O33 Mo14 S13 91.48(17) . .
S14 Mo14 S13 102.00(9) . .
O14 Mo14 Mo13 97.5(3) . .
O34 Mo14 Mo13 135.98(17) . .
O48 Mo14 Mo13 138.75(17) . .
O33 Mo14 Mo13 107.06(17) . .
S14 Mo14 Mo13 52.38(7) . .
S13 Mo14 Mo13 52.84(7) . .
O14 Mo14 K7 66.5(3) . .
O34 Mo14 K7 42.3(2) . .
O48 Mo14 K7 116.6(2) . .
O33 Mo14 K7 104.0(2) . .
S14 Mo14 K7 59.01(19) . .
S13 Mo14 K7 155.0(2) . .
Mo13 Mo14 K7 103.21(19) . .
O14 Mo14 K6' 36.9(4) . 1_455
O34 Mo14 K6' 55.0(3) . 1_455
O48 Mo14 K6' 78.5(3) . 1_455
O33 Mo14 K6' 119.8(3) . 1_455
S14 Mo14 K6' 103.2(2) . 1_455
S13 Mo14 K6' 139.0(2) . 1_455
Mo13 Mo14 K6' 127.9(3) . 1_455
K7 Mo14 K6' 46.5(3) . 1_455
O15 Mo15 O34 95.4(3) . .
O15 Mo15 O33 98.6(3) . .
O34 Mo15 O33 72.1(2) . .
O15 Mo15 O50 170.4(3) . .
O34 Mo15 O50 75.8(2) . .
O33 Mo15 O50 75.0(2) . .
O15 Mo15 S15 102.0(2) . .
O34 Mo15 S15 88.10(18) . .
O33 Mo15 S15 152.61(18) . .
O50 Mo15 S15 82.02(16) . .
O15 Mo15 S16 100.7(2) . .
O34 Mo15 S16 157.27(17) . .
O33 Mo15 S16 89.58(17) . .
O50 Mo15 S16 86.70(16) . .
S15 Mo15 S16 103.97(9) . .
O15 Mo15 Mo16 100.9(3) . .
O34 Mo15 Mo16 139.13(18) . .
O33 Mo15 Mo16 140.03(16) . .
O50 Mo15 Mo16 88.48(16) . .
S15 Mo15 Mo16 52.03(6) . .
S16 Mo15 Mo16 52.74(6) . .
O16 Mo16 O36 99.8(3) . .
O16 Mo16 O35 94.6(3) . .
O36 Mo16 O35 69.3(2) . .
O16 Mo16 O51 163.6(3) . .
O36 Mo16 O51 74.2(2) . .
O35 Mo16 O51 69.0(2) . .
O16 Mo16 S15 102.7(2) . .
O36 Mo16 S15 85.55(18) . .
O35 Mo16 S15 151.59(18) . .
O51 Mo16 S15 92.12(17) . .
O16 Mo16 S16 102.0(2) . .
O36 Mo16 S16 153.62(17) . .
O35 Mo16 S16 94.29(17) . .
O51 Mo16 S16 80.78(17) . .
S15 Mo16 S16 103.74(9) . .
O16 Mo16 Mo15 102.6(3) . .
O36 Mo16 Mo15 135.20(17) . .
O35 Mo16 Mo15 144.96(16) . .
O51 Mo16 Mo15 91.91(17) . .
S15 Mo16 Mo15 51.96(6) . .
S16 Mo16 Mo15 52.58(6) . .
O16 Mo16 Mo17 120.9(3) . .
O36 Mo16 Mo17 40.34(16) . .
O35 Mo16 Mo17 40.43(17) . .
O51 Mo16 Mo17 45.34(17) . .
S15 Mo16 Mo17 111.29(7) . .
S16 Mo16 Mo17 114.22(6) . .
Mo15 Mo16 Mo17 136.40(3) . .
O17 Mo17 O35 101.1(3) . .
O17 Mo17 O36 95.0(3) . .
O35 Mo17 O36 70.2(2) . .
O17 Mo17 O51 167.2(3) . .
O35 Mo17 O51 69.4(2) . .
O36 Mo17 O51 74.0(2) . .
O17 Mo17 S18 100.6(2) . .
O35 Mo17 S18 91.17(17) . .
O36 Mo17 S18 157.76(19) . .
O51 Mo17 S18 88.40(16) . .
O17 Mo17 S17 100.0(2) . .
O35 Mo17 S17 150.39(19) . .
O36 Mo17 S17 87.52(18) . .
O51 Mo17 S17 86.22(16) . .
S18 Mo17 S17 105.04(8) . .
O17 Mo17 Mo18 102.7(2) . .
O35 Mo17 Mo18 139.58(16) . .
O36 Mo17 Mo18 138.47(17) . .
O51 Mo17 Mo18 90.05(15) . .
S18 Mo17 Mo18 52.58(6) . .
S17 Mo17 Mo18 52.73(6) . .
O17 Mo17 Mo16 122.3(2) . .
O35 Mo17 Mo16 41.37(17) . .
O36 Mo17 Mo16 40.56(17) . .
O51 Mo17 Mo16 44.87(15) . .
S18 Mo17 Mo16 117.21(7) . .
S17 Mo17 Mo16 109.21(7) . .
Mo18 Mo17 Mo16 134.69(4) . .
O17 Mo17 K2 43.1(2) . .
O35 Mo17 K2 143.61(17) . .
O36 Mo17 K2 101.32(18) . .
O51 Mo17 K2 144.24(15) . .
S18 Mo17 K2 100.89(7) . .
S17 Mo17 K2 58.03(7) . .
Mo18 Mo17 K2 69.86(4) . .
Mo16 Mo17 K2 141.89(4) . .
O18 Mo18 O38 100.3(3) . .
O18 Mo18 O37 101.7(3) . .
O38 Mo18 O37 68.0(2) . .
O18 Mo18 O52 172.9(3) . .
O38 Mo18 O52 73.9(2) . .
O37 Mo18 O52 72.3(2) . .
O18 Mo18 S18 99.4(2) . .
O38 Mo18 S18 152.93(18) . .
O37 Mo18 S18 89.86(17) . .
O52 Mo18 S18 84.81(17) . .
O18 Mo18 S17 100.9(2) . .
O38 Mo18 S17 89.59(17) . .
O37 Mo18 S17 150.57(18) . .
O52 Mo18 S17 83.48(16) . .
S18 Mo18 S17 104.72(8) . .
O18 Mo18 Mo17 102.3(2) . .
O38 Mo18 Mo17 138.79(18) . .
O37 Mo18 Mo17 137.90(17) . .
O52 Mo18 Mo17 84.83(15) . .
S18 Mo18 Mo17 52.41(6) . .
S17 Mo18 Mo17 52.57(6) . .
O18 Mo18 Mo19 130.5(2) . .
O38 Mo18 Mo19 42.94(17) . .
O37 Mo18 Mo19 42.09(16) . .
O52 Mo18 Mo19 42.31(15) . .
S18 Mo18 Mo19 110.05(6) . .
S17 Mo18 Mo19 108.48(7) . .
Mo17 Mo18 Mo19 127.14(4) . .
O18 Mo18 K2 45.4(2) . .
O38 Mo18 K2 107.87(17) . .
O37 Mo18 K2 146.76(18) . .
O52 Mo18 K2 139.98(15) . .
S18 Mo18 K2 99.18(7) . .
S17 Mo18 K2 56.87(7) . .
Mo17 Mo18 K2 67.66(4) . .
Mo19 Mo18 K2 150.26(4) . .
O19 Mo19 O37 101.5(3) . .
O19 Mo19 O52 166.4(3) . .
O37 Mo19 O52 72.7(2) . .
O19 Mo19 O38 93.1(3) . .
O37 Mo19 O38 67.2(2) . .
O52 Mo19 O38 73.3(2) . .
O19 Mo19 S20 102.1(2) . .
O37 Mo19 S20 87.98(17) . .
O52 Mo19 S20 90.24(17) . .
O38 Mo19 S20 153.21(18) . .
O19 Mo19 S19 99.7(2) . .
O37 Mo19 S19 153.21(16) . .
O52 Mo19 S19 82.91(17) . .
O38 Mo19 S19 95.49(18) . .
S20 Mo19 S19 103.43(9) . .
O19 Mo19 Mo20 107.3(2) . .
O37 Mo19 Mo20 133.63(17) . .
O52 Mo19 Mo20 84.92(17) . .
O38 Mo19 Mo20 143.51(18) . .
S20 Mo19 Mo20 51.25(6) . .
S19 Mo19 Mo20 52.18(6) . .
O19 Mo19 Mo18 125.2(2) . .
O37 Mo19 Mo18 42.19(15) . .
O52 Mo19 Mo18 42.70(17) . .
O38 Mo19 Mo18 41.75(16) . .
S20 Mo19 Mo18 112.45(6) . .
S19 Mo19 Mo18 111.36(6) . .
Mo20 Mo19 Mo18 127.43(3) . .
O19 Mo19 K4 39.0(2) . 2_776
O37 Mo19 K4 115.85(16) . 2_776
O52 Mo19 K4 154.62(17) . 2_776
O38 Mo19 K4 131.98(17) . 2_776
S20 Mo19 K4 67.20(7) . 2_776
S19 Mo19 K4 90.94(7) . 2_776
Mo20 Mo19 K4 72.06(4) . 2_776
Mo18 Mo19 K4 156.45(5) . 2_776
O19 Mo19 K6 40.8(2) . 2_776
O37 Mo19 K6 78.39(19) . 2_776
O52 Mo19 K6 125.59(18) . 2_776
O38 Mo19 K6 53.09(18) . 2_776
S20 Mo19 K6 134.02(9) . 2_776
S19 Mo19 K6 108.29(9) . 2_776
Mo20 Mo19 K6 144.32(9) . 2_776
Mo18 Mo19 K6 85.89(8) . 2_776
K4 Mo19 K6 79.72(8) 2_776 2_776
O20 Mo20 O43 95.7(3) . .
O20 Mo20 O49 103.0(3) . .
O43 Mo20 O49 75.9(2) . .
O20 Mo20 O53 166.3(3) . .
O43 Mo20 O53 72.8(2) . .
O49 Mo20 O53 67.4(2) . .
O20 Mo20 S20 101.5(2) . .
O43 Mo20 S20 86.87(19) . .
O49 Mo20 S20 151.15(17) . .
O53 Mo20 S20 85.65(17) . .
O20 Mo20 S19 100.3(2) . .
O43 Mo20 S19 157.55(17) . .
O49 Mo20 S19 85.27(16) . .
O53 Mo20 S19 88.90(15) . .
S20 Mo20 S19 104.96(9) . .
O20 Mo20 Mo19 107.7(2) . .
O43 Mo20 Mo19 135.44(18) . .
O49 Mo20 Mo19 131.18(15) . .
O53 Mo20 Mo19 85.93(16) . .
S20 Mo20 Mo19 52.13(6) . .
S19 Mo20 Mo19 52.83(6) . .
O20 Mo20 K4 45.3(2) . 2_776
O43 Mo20 K4 115.56(16) . 2_776
O49 Mo20 K4 144.95(16) . 2_776
O53 Mo20 K4 146.57(17) . 2_776
S20 Mo20 K4 63.61(7) . 2_776
S19 Mo20 K4 86.89(7) . 2_776
Mo19 Mo20 K4 65.33(4) . 2_776
O41 Te1 O39 97.1(3) . .
O41 Te1 O40 99.7(3) . .
O39 Te1 O40 89.7(3) . .
O43 Te2 O42 95.7(3) . .
O43 Te2 O44 89.6(3) . .
O42 Te2 O44 93.2(3) . .
O43 Te2 O41 83.1(2) . .
O42 Te2 O41 87.7(3) . .
O44 Te2 O41 172.7(2) . .
O47 Te3 O45 98.6(3) . .
O47 Te3 O46 97.3(3) . .
O45 Te3 O46 92.5(3) . .
O50 Te4 O48 90.2(3) . .
O50 Te4 O49 99.4(2) . .
O48 Te4 O49 75.5(3) . .
O50 Te4 O53 74.3(2) . .
O48 Te4 O53 142.3(2) . .
O49 Te4 O53 73.6(2) . .
O50 Te4 Mo1 96.90(19) . .
O48 Te4 Mo1 38.04(18) . .
O49 Te4 Mo1 37.47(18) . .
O53 Te4 Mo1 108.79(16) . .
O50 Te4 K3 82.61(19) . .
O48 Te4 K3 172.00(17) . .
O49 Te4 K3 109.07(19) . .
O53 Te4 K3 38.42(16) . .
Mo1 Te4 K3 146.26(4) . .
O51 Te5 O52 88.2(3) . .
O51 Te5 O53 101.5(3) . .
O52 Te5 O53 81.2(3) . .
O51 Te5 O50 87.9(3) . .
O52 Te5 O50 150.7(2) . .
O53 Te5 O50 71.2(2) . .
O51 Te5 K3 58.88(18) . .
O52 Te5 K3 64.95(18) . .
O53 Te5 K3 46.37(18) . .
O50 Te5 K3 88.40(15) . .
Mo2 S1 Mo1 75.64(8) . .
Mo1 S2 Mo2 75.84(8) . .
Mo4 S3 Mo3 75.18(8) . .
Mo4 S3 K8 88.50(15) . .
Mo3 S3 K8 160.15(15) . .
Mo4 S4 Mo3 75.53(8) . .
Mo5 S5 Mo6 74.32(8) . .
Mo5 S5 K1 89.41(8) . .
Mo6 S5 K1 81.67(8) . .
Mo5 S5 K8 87.41(14) . .
Mo6 S5 K8 160.13(15) . .
K1 S5 K8 106.34(13) . .
Mo6 S6 Mo5 74.41(7) . .
Mo8 S7 Mo7 75.16(7) . .
Mo8 S7 K6' 165.4(3) . .
Mo7 S7 K6' 119.4(3) . .
Mo8 S7 K6 171.31(14) . .
Mo7 S7 K6 96.22(12) . .
Mo8 S7 K4 84.74(8) . .
Mo7 S7 K4 88.44(9) . .
K6' S7 K4 94.1(3) . .
K6 S7 K4 94.08(12) . .
Mo7 S8 Mo8 75.51(7) . .
Mo7 S8 K3 90.42(9) . .
Mo8 S8 K3 77.87(8) . .
Mo9 S9 Mo10 74.58(8) . .
Mo9 S10 Mo10 74.53(8) . .
Mo11 S11 Mo12 75.00(8) . .
Mo11 S12 Mo12 74.31(8) . .
Mo14 S13 Mo13 74.62(7) . .
Mo13 S14 Mo14 75.21(8) . .
Mo13 S14 K7 138.7(2) . .
Mo14 S14 K7 85.6(2) . .
Mo15 S15 Mo16 76.01(7) . .
Mo15 S15 K9 167.64(16) . .
Mo16 S15 K9 95.82(15) . .
Mo15 S16 Mo16 74.68(7) . .
Mo15 S16 K3 125.18(9) . .
Mo16 S16 K3 101.65(9) . .
Mo17 S17 Mo18 74.69(7) . .
Mo17 S17 K2 85.17(8) . .
Mo18 S17 K2 86.80(8) . .
Mo17 S17 K9 90.45(13) . .
Mo18 S17 K9 164.05(14) . .
K2 S17 K9 97.89(14) . .
Mo17 S18 Mo18 75.01(7) . .
Mo17 S18 K3 101.92(9) . .
Mo18 S18 K3 108.76(9) . .
Mo20 S19 Mo19 74.98(7) . .
Mo20 S20 Mo19 76.62(7) . .
Mo20 S20 K3 93.19(8) . .
Mo19 S20 K3 101.97(8) . .
Mo20 S20 K4 82.00(8) . 2_776
Mo19 S20 K4 76.76(7) . 2_776
K3 S20 K4 175.18(9) . 2_776
O58 K1 O18 172.4(3) . 2_776
O58 K1 O55 81.5(3) . .
O18 K1 O55 91.5(2) 2_776 .
O58 K1 O56 93.4(3) . .
O18 K1 O56 86.9(2) 2_776 .
O55 K1 O56 69.6(2) . .
O58 K1 O90 74.2(5) . 1_655
O18 K1 O90 106.5(4) 2_776 1_655
O55 K1 O90 115.8(3) . 1_655
O56 K1 O90 165.0(4) . 1_655
O58 K1 O6 79.6(3) . .
O18 K1 O6 107.4(2) 2_776 .
O55 K1 O6 161.1(2) . .
O56 K1 O6 111.9(2) . .
O90 K1 O6 58.2(3) 1_655 .
O58 K1 O2 115.5(3) . 1_655
O18 K1 O2 58.26(18) 2_776 1_655
O55 K1 O2 65.52(19) . 1_655
O56 K1 O2 120.6(2) . 1_655
O90 K1 O2 73.4(4) 1_655 1_655
O6 K1 O2 123.3(2) . 1_655
O58 K1 O97 107.1(5) . .
O18 K1 O97 74.7(4) 2_776 .
O55 K1 O97 126.7(4) . .
O56 K1 O97 154.9(4) . .
O90 K1 O97 33.4(5) 1_655 .
O6 K1 O97 59.8(4) . .
O2 K1 O97 63.5(4) 1_655 .
O58 K1 O5 71.9(3) . .
O18 K1 O5 114.21(19) 2_776 .
O55 K1 O5 116.0(2) . .
O56 K1 O5 55.81(19) . .
O90 K1 O5 111.1(3) 1_655 .
O6 K1 O5 57.79(17) . .
O2 K1 O5 172.4(2) 1_655 .
O97 K1 O5 116.5(4) . .
O58 K1 S5 122.6(2) . .
O18 K1 S5 64.80(13) 2_776 .
O55 K1 S5 136.51(17) . .
O56 K1 S5 73.06(16) . .
O90 K1 S5 106.1(3) 1_655 .
O6 K1 S5 57.21(13) . .
O2 K1 S5 119.32(15) 1_655 .
O97 K1 S5 83.6(4) . .
O5 K1 S5 54.04(13) . .
O58 K1 Mo6 98.3(3) . .
O18 K1 Mo6 89.17(13) 2_776 .
O55 K1 Mo6 168.81(16) . .
O56 K1 Mo6 99.31(15) . .
O90 K1 Mo6 74.6(3) 1_655 .
O6 K1 Mo6 22.03(12) . .
O2 K1 Mo6 123.69(14) 1_655 .
O97 K1 Mo6 64.2(4) . .
O5 K1 Mo6 53.91(11) . .
S5 K1 Mo6 35.44(4) . .
O58 K1 K2 124.5(3) . 2_776
O18 K1 K2 48.29(13) 2_776 2_776
O55 K1 K2 43.27(16) . 2_776
O56 K1 K2 74.80(16) . 2_776
O90 K1 K2 119.1(3) 1_655 2_776
O6 K1 K2 155.41(16) . 2_776
O2 K1 K2 45.82(13) 1_655 2_776
O97 K1 K2 103.7(4) . 2_776
O5 K1 K2 129.65(14) . 2_776
S5 K1 K2 105.70(8) . 2_776
Mo6 K1 K2 136.81(7) . 2_776
O67 K2 O17 68.4(2) 1_445 2_666
O67 K2 O55 121.7(2) 1_445 2_776
O17 K2 O55 69.3(2) 2_666 2_776
O67 K2 O17 66.4(2) 1_445 .
O17 K2 O17 83.4(2) 2_666 .
O55 K2 O17 142.6(2) 2_776 .
O67 K2 O2 153.5(2) 1_445 2_676
O17 K2 O2 133.9(2) 2_666 2_676
O55 K2 O2 68.2(2) 2_776 2_676
O17 K2 O2 122.82(19) . 2_676
O67 K2 O22 95.2(2) 1_445 2_676
O17 K2 O22 130.57(19) 2_666 2_676
O55 K2 O22 83.5(2) 2_776 2_676
O17 K2 O22 133.8(2) . 2_676
O2 K2 O22 60.01(17) 2_676 2_676
O67 K2 O18 140.5(2) 1_445 .
O17 K2 O18 104.16(18) 2_666 .
O55 K2 O18 87.78(19) 2_776 .
O17 K2 O18 74.29(17) . .
O2 K2 O18 57.53(17) 2_676 .
O22 K2 O18 115.49(18) 2_676 .
O67 K2 S17 101.83(18) 1_445 .
O17 K2 S17 141.92(15) 2_666 .
O55 K2 S17 135.88(16) 2_776 .
O17 K2 S17 59.82(14) . .
O2 K2 S17 69.40(15) 2_676 .
O22 K2 S17 85.76(15) 2_676 .
O18 K2 S17 59.13(13) . .
O67 K2 Mo2 128.72(16) 1_445 2_676
O17 K2 Mo2 141.33(16) 2_666 2_676
O55 K2 Mo2 72.97(15) 2_776 2_676
O17 K2 Mo2 134.07(15) . 2_676
O2 K2 Mo2 25.76(12) 2_676 2_676
O22 K2 Mo2 34.25(12) 2_676 2_676
O18 K2 Mo2 82.27(12) . 2_676
S17 K2 Mo2 74.25(6) . 2_676
O67 K2 Mo17 82.76(17) 1_445 .
O17 K2 Mo17 105.43(14) 2_666 .
O55 K2 Mo17 146.95(14) 2_776 .
O17 K2 Mo17 23.56(13) . .
O2 K2 Mo17 100.49(14) 2_676 .
O22 K2 Mo17 118.75(15) 2_676 .
O18 K2 Mo17 61.22(13) . .
S17 K2 Mo17 36.80(5) . .
Mo2 K2 Mo17 110.74(6) 2_676 .
O67 K2 Mo18 125.23(18) 1_445 .
O17 K2 Mo18 118.76(13) 2_666 .
O55 K2 Mo18 109.72(15) 2_776 .
O17 K2 Mo18 61.43(12) . .
O2 K2 Mo18 62.29(13) 2_676 .
O22 K2 Mo18 108.87(13) 2_676 .
O18 K2 Mo18 23.38(13) . .
S17 K2 Mo18 36.34(4) . .
Mo2 K2 Mo18 81.74(4) 2_676 .
Mo17 K2 Mo18 42.48(3) . .
O67 K2 K1 156.03(17) 1_445 2_776
O17 K2 K1 87.64(15) 2_666 2_776
O55 K2 K1 44.24(14) 2_776 2_776
O17 K2 K1 112.17(14) . 2_776
O2 K2 K1 48.86(14) 2_676 2_776
O22 K2 K1 100.96(14) 2_676 2_776
O18 K2 K1 43.61(13) . 2_776
S17 K2 K1 96.98(7) . 2_776
Mo2 K2 K1 70.77(5) 2_676 2_776
Mo17 K2 K1 104.40(6) . 2_776
Mo18 K2 K1 65.66(5) . 2_776
O60 K3 O8 77.8(2) . .
O60 K3 O53 136.2(2) . .
O8 K3 O53 134.5(2) . .
O60 K3 O59 78.0(2) . .
O8 K3 O59 63.76(19) . .
O53 K3 O59 137.64(19) . .
O60 K3 O51 132.4(2) . .
O8 K3 O51 126.30(18) . .
O53 K3 O51 59.22(16) . .
O59 K3 O51 79.33(17) . .
O60 K3 S18 73.25(16) . .
O8 K3 S18 122.46(16) . .
O53 K3 S18 99.41(14) . .
O59 K3 S18 62.18(16) . .
O51 K3 S18 59.16(13) . .
O60 K3 O52 104.84(19) . .
O8 K3 O52 173.19(18) . .
O53 K3 O52 47.15(17) . .
O59 K3 O52 110.38(18) . .
O51 K3 O52 47.35(15) . .
S18 K3 O52 53.62(12) . .
O60 K3 S16 144.72(16) . .
O8 K3 S16 77.50(14) . .
O53 K3 S16 78.64(14) . .
O59 K3 S16 68.63(15) . .
O51 K3 S16 52.43(13) . .
S18 K3 S16 99.73(8) . .
O52 K3 S16 97.30(11) . .
O60 K3 S20 80.11(16) . .
O8 K3 S20 133.08(15) . .
O53 K3 S20 56.37(14) . .
O59 K3 S20 147.83(18) . .
O51 K3 S20 98.94(12) . .
S18 K3 S20 89.08(8) . .
O52 K3 S20 53.73(10) . .
S16 K3 S20 135.01(8) . .
O60 K3 S8 119.40(16) . .
O8 K3 S8 55.68(15) . .
O53 K3 S8 79.01(14) . .
O59 K3 S8 107.81(17) . .
O51 K3 S8 107.21(14) . .
S18 K3 S8 163.29(9) . .
O52 K3 S8 126.06(13) . .
S16 K3 S8 63.59(6) . .
S20 K3 S8 103.38(8) . .
O60 K3 Te5 135.82(17) . .
O8 K3 Te5 145.45(16) . .
O53 K3 Te5 30.78(12) . .
O59 K3 Te5 109.36(14) . .
O51 K3 Te5 30.20(11) . .
S18 K3 Te5 72.82(6) . .
O52 K3 Te5 31.07(10) . .
S16 K3 Te5 68.99(5) . .
S20 K3 Te5 71.92(5) . .
S8 K3 Te5 100.23(6) . .
O60 K3 Mo8 93.97(16) . .
O8 K3 Mo8 20.69(14) . .
O53 K3 Mo8 113.84(15) . .
O59 K3 Mo8 79.56(15) . .
O51 K3 Mo8 122.05(13) . .
S18 K3 Mo8 141.25(8) . .
O52 K3 Mo8 160.08(13) . .
S16 K3 Mo8 69.62(6) . .
S20 K3 Mo8 125.40(7) . .
S8 K3 Mo8 34.99(4) . .
Te5 K3 Mo8 130.08(6) . .
O60 K4 O19 128.5(2) . 2_776
O60 K4 O62 104.4(2) . .
O19 K4 O62 127.0(2) 2_776 .
O60 K4 O76 129.3(3) . 1_655
O19 K4 O76 75.1(2) 2_776 1_655
O62 K4 O76 73.6(2) . 1_655
O60 K4 O8 73.27(19) . .
O19 K4 O8 120.8(2) 2_776 .
O62 K4 O8 67.0(2) . .
O76 K4 O8 139.0(2) 1_655 .
O60 K4 O20 72.97(19) . 2_776
O19 K4 O20 83.3(2) 2_776 2_776
O62 K4 O20 119.7(2) . 2_776
O76 K4 O20 65.9(2) 1_655 2_776
O8 K4 O20 146.13(19) . 2_776
O60 K4 O7 80.6(2) . .
O19 K4 O7 66.60(18) 2_776 .
O62 K4 O7 127.7(2) . .
O76 K4 O7 141.5(2) 1_655 .
O8 K4 O7 65.07(17) . .
O20 K4 O7 111.56(18) 2_776 .
O60 K4 S7 125.90(17) . .
O19 K4 S7 66.67(16) 2_776 .
O62 K4 S7 81.0(2) . .
O76 K4 S7 104.2(2) 1_655 .
O8 K4 S7 59.46(14) . .
O20 K4 S7 149.92(14) 2_776 .
O7 K4 S7 57.43(13) . .
O60 K4 S20 72.13(15) . 2_776
O19 K4 S20 57.01(15) 2_776 2_776
O62 K4 S20 173.5(2) . 2_776
O76 K4 S20 104.03(17) 1_655 2_776
O8 K4 S20 116.36(14) . 2_776
O20 K4 S20 54.23(13) 2_776 2_776
O7 K4 S20 57.80(13) . 2_776
S7 K4 S20 105.50(8) . 2_776
O60 K4 Mo19 108.10(16) . 2_776
O19 K4 Mo19 22.82(15) 2_776 2_776
O62 K4 Mo19 146.46(18) . 2_776
O76 K4 Mo19 79.60(16) 1_655 2_776
O8 K4 Mo19 130.74(14) . 2_776
O20 K4 Mo19 64.17(13) 2_776 2_776
O7 K4 Mo19 66.69(12) . 2_776
S7 K4 Mo19 86.45(7) . 2_776
S20 K4 Mo19 36.04(4) 2_776 2_776
O60 K4 Mo8 94.65(16) . .
O19 K4 Mo8 99.30(16) 2_776 .
O62 K4 Mo8 70.17(18) . .
O76 K4 Mo8 128.63(19) 1_655 .
O8 K4 Mo8 23.82(13) . .
O20 K4 Mo8 165.43(14) 2_776 .
O7 K4 Mo8 57.58(12) . .
S7 K4 Mo8 35.63(4) . .
S20 K4 Mo8 115.29(7) 2_776 .
Mo19 K4 Mo8 114.42(6) 2_776 .
O60 K4 Mo20 79.69(15) . 2_776
O19 K4 Mo20 63.71(15) 2_776 2_776
O62 K4 Mo20 140.32(19) . 2_776
O76 K4 Mo20 73.87(17) 1_655 2_776
O8 K4 Mo20 146.73(14) . 2_776
O20 K4 Mo20 22.77(12) 2_776 2_776
O7 K4 Mo20 91.94(13) . 2_776
S7 K4 Mo20 129.01(7) . 2_776
S20 K4 Mo20 34.40(4) 2_776 2_776
Mo19 K4 Mo20 42.61(3) 2_776 2_776
Mo8 K4 Mo20 149.51(7) . 2_776
O65 K5 O66 86.2(3) . .
O65 K5 O58 133.2(3) . 2_775
O66 K5 O58 137.2(3) . 2_775
O65 K5 O16 69.3(2) . 2_665
O66 K5 O16 89.5(2) . 2_665
O58 K5 O16 90.8(3) 2_775 2_665
O65 K5 O5 149.2(2) . 2_775
O66 K5 O5 68.5(2) . 2_775
O58 K5 O5 76.8(3) 2_775 2_775
O16 K5 O5 125.3(2) 2_665 2_775
O65 K5 O11 82.7(2) . .
O66 K5 O11 154.2(3) . .
O58 K5 O11 63.3(3) 2_775 .
O16 K5 O11 108.1(2) 2_665 .
O5 K5 O11 112.4(2) 2_775 .
O65 K5 O63 73.7(3) . .
O66 K5 O63 89.6(3) . .
O58 K5 O63 114.2(4) 2_775 .
O16 K5 O63 142.9(3) 2_665 .
O5 K5 O63 88.3(3) 2_775 .
O11 K5 O63 64.9(3) . .
O65 K5 K1 159.19(18) . 2_775
O66 K5 K1 100.6(2) . 2_775
O58 K5 K1 36.6(2) 2_775 2_775
O16 K5 K1 91.02(17) 2_665 2_775
O5 K5 K1 49.06(14) 2_775 2_775
O11 K5 K1 97.89(19) . 2_775
O63 K5 K1 125.5(3) . 2_775
O97 K6 O1 88.9(8) . 1_655
O97 K6 O90 35.7(9) . 1_655
O1 K6 O90 95.1(4) 1_655 1_655
O97 K6 O19 114.2(8) . 2_776
O1 K6 O19 86.9(2) 1_655 2_776
O90 K6 O19 149.5(4) 1_655 2_776
O97 K6 O98 150.3(8) . 1_655
O1 K6 O98 61.4(3) 1_655 1_655
O90 K6 O98 139.1(5) 1_655 1_655
O19 K6 O98 67.4(3) 2_776 1_655
O97 K6 O26 71.3(7) . .
O1 K6 O26 137.4(3) 1_655 .
O90 K6 O26 90.0(4) 1_655 .
O19 K6 O26 69.0(2) 2_776 .
O98 K6 O26 130.4(3) 1_655 .
O97 K6 O38 66.4(8) . 2_776
O1 K6 O38 57.4(2) 1_655 2_776
O90 K6 O38 99.2(4) 1_655 2_776
O19 K6 O38 56.7(2) 2_776 2_776
O98 K6 O38 94.9(4) 1_655 2_776
O26 K6 O38 80.1(2) . 2_776
O97 K6 S7 127.1(7) . .
O1 K6 S7 141.3(2) 1_655 .
O90 K6 S7 122.1(4) 1_655 .
O19 K6 S7 66.97(16) 2_776 .
O98 K6 S7 81.7(3) 1_655 .
O26 K6 S7 59.97(14) . .
O38 K6 S7 119.58(19) 2_776 .
O97 K6 Mo19 93.1(8) . 2_776
O1 K6 Mo19 76.28(18) 1_655 2_776
O90 K6 Mo19 128.8(4) 1_655 2_776
O19 K6 Mo19 23.11(13) 2_776 2_776
O98 K6 Mo19 80.6(3) 1_655 2_776
O26 K6 Mo19 67.97(17) . 2_776
O38 K6 Mo19 34.03(13) 2_776 2_776
S7 K6 Mo19 86.94(11) . 2_776
O97 K6 K7 139.4(9) . 1_655
O1 K6 K7 99.7(2) 1_655 1_655
O90 K6 K7 103.7(4) 1_655 1_655
O19 K6 K7 105.9(3) 2_776 1_655
O98 K6 K7 54.2(4) 1_655 1_655
O26 K6 K7 120.1(2) . 1_655
O38 K6 K7 149.0(3) 2_776 1_655
S7 K6 K7 63.64(18) . 1_655
Mo19 K6 K7 127.5(2) 2_776 1_655
O97 K6 K1 5.1(7) . .
O1 K6 K1 93.99(18) 1_655 .
O90 K6 K1 35.8(4) 1_655 .
O19 K6 K1 113.7(2) 2_776 .
O98 K6 K1 155.4(3) 1_655 .
O26 K6 K1 66.89(16) . .
O38 K6 K1 68.90(16) 2_776 .
S7 K6 K1 122.08(14) . .
Mo19 K6 K1 93.67(11) 2_776 .
K7 K6 K1 138.6(2) 1_655 .
O97 K6 K4 135.3(8) . .
O1 K6 K4 102.4(2) 1_655 .
O90 K6 K4 160.7(3) 1_655 .
O19 K6 K4 26.88(14) 2_776 .
O98 K6 K4 58.9(3) 1_655 .
O26 K6 K4 71.54(16) . .
O38 K6 K4 83.59(16) 2_776 .
S7 K6 K4 43.48(8) . .
Mo19 K6 K4 49.90(6) 2_776 .
K7 K6 K4 81.66(19) 1_655 .
K1 K6 K4 133.05(11) . .
O95' K6' O97 90.2(10) 1_655 .
O98' K6' O97 120.6(10) 1_655 .
O97 K6' O14 90.3(7) . 1_655
O97 K6' O1 67.7(6) . 1_655
O14 K6' O1 77.0(4) 1_655 1_655
O97 K6' O90' 51.6(6) . 1_655
O14 K6' O90' 58.6(5) 1_655 1_655
O1 K6' O90' 99.7(6) 1_655 1_655
O97 K6' O34 138.4(7) . 1_655
O14 K6' O34 53.5(3) 1_655 1_655
O1 K6' O34 83.1(4) 1_655 1_655
O95' K6' S7 78.4(8) 1_655 .
O98' K6' S7 103.7(8) 1_655 .
O97 K6' S7 95.0(6) . .
O14 K6' S7 143.0(6) 1_655 .
O1 K6' S7 138.3(6) 1_655 .
O90' K6' S7 97.3(5) 1_655 .
O34 K6' S7 125.9(5) 1_655 .
O97 K6' O19 75.6(6) . 2_776
O14 K6' O19 152.9(6) 1_655 2_776
O1 K6' O19 76.2(4) 1_655 2_776
O34 K6' O19 126.6(6) 1_655 2_776
S7 K6' O19 62.6(3) . 2_776
O97 K6' Mo14 107.9(6) . 1_655
O14 K6' Mo14 20.9(2) 1_655 1_655
O1 K6' Mo14 74.6(3) 1_655 1_655
O34 K6' Mo14 33.01(19) 1_655 1_655
S7 K6' Mo14 146.3(5) . 1_655
O19 K6' Mo14 146.3(5) 2_776 1_655
O95' K6' K4 121.0(8) 1_655 .
O98' K6' K4 62.1(7) 1_655 .
O97 K6' K4 103.5(6) . .
O14 K6' K4 164.5(6) 1_655 .
O1 K6' K4 101.4(5) 1_655 .
O90' K6' K4 136.1(5) 1_655 .
O34 K6' K4 111.1(4) 1_655 .
S7 K6' K4 43.9(2) . .
O19 K6' K4 32.25(19) 2_776 .
Mo14 K6' K4 143.6(4) 1_655 .
O79 K7 O95 131.4(7) 1_455 .
O79 K7 O34 112.7(5) 1_455 .
O95 K7 O34 101.3(6) . .
O79 K7 O94 84.6(6) 1_455 1_455
O95 K7 O94 110.5(8) . 1_455
O34 K7 O94 116.6(6) . 1_455
O79 K7 O104 112.2(9) 1_455 1_455
O95 K7 O104 71.0(10) . 1_455
O34 K7 O104 123.9(9) . 1_455
O94 K7 O104 39.5(10) 1_455 1_455
O79 K7 S14 154.4(5) 1_455 .
O95 K7 S14 73.9(5) . .
O34 K7 S14 56.6(3) . .
O94 K7 S14 81.5(5) 1_455 .
O104 K7 S14 68.3(8) 1_455 .
O79 K7 Mo14 143.6(5) 1_455 .
O95 K7 Mo14 72.3(5) . .
O34 K7 Mo14 31.8(2) . .
O94 K7 Mo14 115.4(5) 1_455 .
O104 K7 Mo14 101.3(9) 1_455 .
S14 K7 Mo14 35.40(13) . .
O79 K7 K6 94.3(4) 1_455 1_455
O95 K7 K6 62.1(6) . 1_455
O34 K7 K6 74.3(3) . 1_455
O94 K7 K6 168.6(6) 1_455 1_455
O104 K7 K6 132.6(10) 1_455 1_455
S14 K7 K6 103.5(3) . 1_455
Mo14 K7 K6 71.7(2) . 1_455
O24 K8 O67 95.3(3) . .
O24 K8 O57 85.0(3) . 2_786
O67 K8 O57 91.7(3) . 2_786
O24 K8 O70 129.4(3) . .
O67 K8 O70 118.8(4) . .
O57 K8 O70 126.2(3) 2_786 .
O24 K8 S3 62.4(2) . .
O67 K8 S3 156.2(3) . .
O57 K8 S3 78.8(2) 2_786 .
O70 K8 S3 83.8(2) . .
O24 K8 S5 56.75(19) . .
O67 K8 S5 73.3(2) . .
O57 K8 S5 136.1(3) 2_786 .
O70 K8 S5 96.4(3) . .
S3 K8 S5 98.38(17) . .
O24 K8 Mo4 27.77(15) . .
O67 K8 Mo4 121.5(3) . .
O57 K8 Mo4 76.6(2) 2_786 .
O70 K8 Mo4 113.6(2) . .
S3 K8 Mo4 35.21(8) . .
S5 K8 Mo4 77.04(13) . .
O24 K8 K2 119.6(3) . 1_665
O67 K8 K2 37.62(18) . 1_665
O57 K8 K2 67.77(19) 2_786 1_665
O70 K8 K2 109.6(3) . 1_665
S3 K8 K2 145.7(2) . 1_665
S5 K8 K2 110.71(17) . 1_665
Mo4 K8 K2 134.9(2) . 1_665
O24 K8 K9 58.4(2) . 1_665
O67 K8 K9 75.1(2) . 1_665
O57 K8 K9 33.9(2) 2_786 1_665
O70 K8 K9 159.4(3) . 1_665
S3 K8 K9 85.36(18) . 1_665
S5 K8 K9 102.49(19) . 1_665
Mo4 K8 K9 63.69(14) . 1_665
K2 K8 K9 71.32(14) 1_665 1_665
O36 K9 O57 115.8(3) . 2_676
O36 K9 O76 119.0(3) . .
O57 K9 O76 98.8(3) 2_676 .
O36 K9 O66 84.0(3) . 2_665
O57 K9 O66 117.9(3) 2_676 2_665
O76 K9 O66 122.8(4) . 2_665
O36 K9 S15 59.02(19) . .
O57 K9 S15 168.2(3) 2_676 .
O76 K9 S15 76.8(3) . .
O66 K9 S15 73.1(2) 2_665 .
O36 K9 S17 55.83(18) . .
O57 K9 S17 80.1(2) 2_676 .
O76 K9 S17 85.9(2) . .
O66 K9 S17 139.4(3) 2_665 .
S15 K9 S17 88.68(16) . .
O36 K9 K8 97.6(3) . 1_445
O57 K9 K8 32.88(19) 2_676 1_445
O76 K9 K8 131.1(3) . 1_445
O66 K9 K8 90.2(2) 2_665 1_445
S15 K9 K8 151.9(2) . 1_445
S17 K9 K8 89.86(18) . 1_445
Mo1 O1 K6 138.8(4) . 1_455
Mo1 O1 K6' 130.1(5) . 1_455
K6 O1 K6' 27.4(3) 1_455 1_455
Mo2 O2 K2 106.0(3) . 2_676
Mo2 O2 K1 142.5(4) . 1_455
K2 O2 K1 85.32(18) 2_676 1_455
Mo5 O5 K5 154.3(4) . 2_775
Mo5 O5 K1 115.2(3) . .
K5 O5 K1 89.85(17) 2_775 .
Mo6 O6 K1 117.3(3) . .
Mo7 O7 K4 110.7(3) . .
Mo8 O8 K3 124.2(3) . .
Mo8 O8 K4 109.4(3) . .
K3 O8 K4 93.8(2) . .
Mo11 O11 K5 143.6(4) . .
Mo14 O14 K6' 122.2(5) . 1_455
Mo16 O16 K5 139.5(3) . 2_665
Mo17 O17 K2 144.0(3) . 2_666
Mo17 O17 K2 113.3(3) . .
K2 O17 K2 96.6(2) 2_666 .
Mo18 O18 K1 150.6(3) . 2_776
Mo18 O18 K2 111.3(3) . .
K1 O18 K2 88.09(18) 2_776 .
Mo19 O19 K4 118.2(3) . 2_776
Mo19 O19 K6 116.0(3) . 2_776
K4 O19 K6 125.5(3) 2_776 2_776
Mo19 O19 K6' 133.1(4) . 2_776
K4 O19 K6' 107.7(3) 2_776 2_776
K6 O19 K6' 23.4(3) 2_776 2_776
Mo20 O20 K4 112.0(3) . 2_776
Mo3 O21 Mo2 97.8(3) . .
Mo2 O22 Mo3 97.7(3) . .
Mo2 O22 K2 95.0(2) . 2_676
Mo3 O22 K2 124.9(3) . 2_676
Mo4 O23 Mo5 98.6(3) . .
Mo4 O24 Mo5 99.3(3) . .
Mo4 O24 K8 116.5(3) . .
Mo5 O24 K8 126.3(3) . .
Mo6 O25 Mo7 97.5(3) . .
Mo6 O26 Mo7 97.5(2) . .
Mo6 O26 K6 124.4(3) . .
Mo7 O26 K6 113.9(3) . .
Mo8 O27 Mo9 110.4(3) . .
Mo8 O28 Mo9 108.7(3) . .
Mo11 O29 Mo10 98.1(3) . .
Mo11 O30 Mo10 97.2(3) . .
Mo12 O31 Mo13 97.4(3) . .
Mo12 O32 Mo13 97.7(3) . .
Mo15 O33 Mo14 107.4(2) . .
Mo15 O34 Mo14 109.5(3) . .
Mo15 O34 K7 121.7(3) . .
Mo14 O34 K7 106.0(4) . .
Mo15 O34 K6' 154.3(4) . 1_455
Mo14 O34 K6' 91.9(4) . 1_455
K7 O34 K6' 61.9(4) . 1_455
Mo17 O35 Mo16 98.2(2) . .
Mo17 O36 Mo16 99.1(2) . .
Mo17 O36 K9 125.1(3) . .
Mo16 O36 K9 118.9(3) . .
Mo19 O37 Mo18 95.7(2) . .
Mo18 O38 Mo19 95.3(2) . .
Mo18 O38 K6 134.3(3) . 2_776
Mo19 O38 K6 92.9(2) . 2_776
Te1 O39 Mo2 127.2(3) . .
Te1 O39 Mo3 121.9(3) . .
Mo2 O39 Mo3 89.9(2) . .
Te1 O40 Mo5 131.4(3) . .
Te1 O40 Mo4 116.8(3) . .
Mo5 O40 Mo4 89.2(2) . .
Te1 O41 Te2 126.3(3) . .
Te2 O42 Mo7 131.5(3) . .
Te2 O42 Mo6 124.3(3) . .
Mo7 O42 Mo6 91.6(2) . .
Te2 O43 Mo20 123.9(3) . .
Te3 O45 Mo10 133.1(4) . .
Te3 O45 Mo11 118.8(3) . .
Mo10 O45 Mo11 89.6(2) . .
Te3 O46 Mo13 134.6(3) . .
Te3 O46 Mo12 121.5(3) . .
Mo13 O46 Mo12 90.6(2) . .
Te4 O48 Mo1 105.8(3) . .
Te4 O48 Mo14 117.9(3) . .
Mo1 O48 Mo14 135.6(3) . .
Te4 O49 Mo1 106.2(3) . .
Te4 O49 Mo20 106.2(3) . .
Mo1 O49 Mo20 146.3(3) . .
Te4 O50 Mo15 113.6(3) . .
Te4 O50 Te5 104.3(3) . .
Mo15 O50 Te5 129.3(3) . .
Te5 O51 Mo16 132.4(3) . .
Te5 O51 Mo17 121.2(3) . .
Mo16 O51 Mo17 89.8(2) . .
Te5 O51 K3 90.9(2) . .
Mo16 O51 K3 115.1(2) . .
Mo17 O51 K3 107.1(2) . .
Te5 O52 Mo19 124.1(3) . .
Te5 O52 Mo18 129.0(3) . .
Mo19 O52 Mo18 95.0(2) . .
Te5 O52 K3 84.0(2) . .
Mo19 O52 K3 113.3(2) . .
Mo18 O52 K3 111.4(2) . .
Te5 O53 Te4 107.3(3) . .
Te5 O53 Mo20 113.9(3) . .
Te4 O53 Mo20 99.0(2) . .
Te5 O53 K3 102.9(2) . .
Te4 O53 K3 112.6(2) . .
Mo20 O53 K3 120.9(2) . .
K2 O55 K1 92.5(2) 2_776 .
K8 O57 K9 113.3(3) 2_786 2_676
K1 O58 K5 104.3(4) . 2_775
K4 O60 K3 103.6(3) . .
K5 O66 K9 128.4(3) . 2_665
K8 O67 K2 105.4(3) . 1_665
K9 O76 K4 120.5(3) . 1_455
O97 O90 K6 32.6(8) 1_455 1_455
O97 O90 K1 78.4(9) 1_455 1_455
K6 O90 K1 110.7(6) 1_455 1_455
K6 O97 O90 111.7(13) . 1_655
K6 O97 K1 172.2(11) . .
O90 O97 K1 68.2(9) 1_655 .
K6' O97 K1 165.2(10) . .

loop_
_geom_bond_atom_site_label_1
_geom_bond_atom_site_label_2
_geom_bond_distance
_geom_bond_site_symmetry_2
Mo1 O1 1.687(6) .
Mo1 O49 2.037(6) .
Mo1 O48 2.058(6) .
Mo1 S2 2.306(3) .
Mo1 S1 2.320(2) .
Mo1 Mo2 2.8440(11) .
Mo1 Te4 3.2146(10) .
Mo2 O2 1.692(6) .
Mo2 O22 2.115(6) .
Mo2 O21 2.145(7) .
Mo2 O39 2.247(6) .
Mo2 S1 2.318(3) .
Mo2 S2 2.322(2) .
Mo2 Mo3 3.1964(11) .
Mo2 K2 3.743(2) 2_676
Mo3 O3 1.677(7) .
Mo3 O21 2.098(6) .
Mo3 O22 2.129(7) .
Mo3 O39 2.276(6) .
Mo3 S4 2.328(3) .
Mo3 S3 2.337(2) .
Mo3 Mo4 2.8477(11) .
Mo4 O4 1.692(7) .
Mo4 O23 2.096(7) .
Mo4 O24 2.104(6) .
Mo4 S4 2.322(2) .
Mo4 S3 2.331(3) .
Mo4 O40 2.371(6) .
Mo4 Mo5 3.2112(11) .
Mo4 K8 4.042(7) .
Mo5 O5 1.689(6) .
Mo5 O24 2.109(6) .
Mo5 O23 2.141(7) .
Mo5 O40 2.201(6) .
Mo5 S5 2.332(3) .
Mo5 S6 2.338(2) .
Mo5 Mo6 2.8247(12) .
Mo6 O6 1.689(6) .
Mo6 O25 2.078(6) .
Mo6 O26 2.134(7) .
Mo6 O42 2.311(6) .
Mo6 S6 2.334(3) .
Mo6 S5 2.344(2) .
Mo6 K1 4.001(2) .
Mo7 O7 1.687(7) .
Mo7 O26 2.163(6) .
Mo7 O42 2.191(6) .
Mo7 O25 2.217(7) .
Mo7 S8 2.297(2) .
Mo7 S7 2.328(2) .
Mo7 Mo8 2.8255(11) .
Mo7 K4 4.079(3) .
Mo8 O8 1.687(7) .
Mo8 O28 2.023(6) .
Mo8 O27 2.041(6) .
Mo8 S7 2.305(2) .
Mo8 S8 2.318(2) .
Mo8 K4 3.940(3) .
Mo8 K3 3.952(2) .
Mo9 O9 1.685(7) .
Mo9 O27 2.119(6) .
Mo9 O28 2.179(7) .
Mo9 O54 2.249(7) .
Mo9 S10 2.313(3) .
Mo9 S9 2.315(3) .
Mo9 Mo10 2.8076(14) .
Mo10 O10 1.676(7) .
Mo10 O29 2.118(8) .
Mo10 O30 2.143(7) .
Mo10 O45 2.258(6) .
Mo10 S9 2.319(3) .
Mo10 S10 2.324(3) .
Mo10 Mo11 3.1979(14) .
Mo11 O11 1.671(8) .
Mo11 O29 2.116(7) .
Mo11 O30 2.120(7) .
Mo11 O45 2.281(7) .
Mo11 S11 2.320(3) .
Mo11 S12 2.340(3) .
Mo11 Mo12 2.8280(13) .
Mo12 O12 1.682(8) .
Mo12 O32 2.102(7) .
Mo12 O31 2.109(7) .
Mo12 O46 2.282(7) .
Mo12 S11 2.325(3) .
Mo12 S12 2.342(3) .
Mo12 Mo13 3.1955(13) .
Mo13 O13 1.688(7) .
Mo13 O32 2.142(7) .
Mo13 O31 2.145(7) .
Mo13 O46 2.215(6) .
Mo13 S14 2.308(3) .
Mo13 S13 2.329(3) .
Mo13 Mo14 2.8177(13) .
Mo14 O14 1.685(7) .
Mo14 O34 2.177(6) .
Mo14 O48 2.181(6) .
Mo14 O33 2.207(6) .
Mo14 S14 2.309(3) .
Mo14 S13 2.319(2) .
Mo14 K7 3.975(12) .
Mo14 K6' 3.993(16) 1_455
Mo15 O15 1.684(7) .
Mo15 O34 2.106(6) .
Mo15 O33 2.133(6) .
Mo15 O50 2.269(6) .
Mo15 S15 2.312(2) .
Mo15 S16 2.346(2) .
Mo15 Mo16 2.8485(12) .
Mo16 O16 1.687(6) .
Mo16 O36 2.120(7) .
Mo16 O35 2.150(6) .
Mo16 O51 2.271(6) .
Mo16 S15 2.314(2) .
Mo16 S16 2.351(2) .
Mo16 Mo17 3.2191(12) .
Mo17 O17 1.694(6) .
Mo17 O35 2.109(6) .
Mo17 O36 2.110(6) .
Mo17 O51 2.290(7) .
Mo17 S18 2.330(2) .
Mo17 S17 2.339(2) .
Mo17 Mo18 2.8409(11) .
Mo17 K2 3.891(2) .
Mo18 O18 1.682(6) .
Mo18 O38 2.121(6) .
Mo18 O37 2.141(6) .
Mo18 O52 2.159(6) .
Mo18 S18 2.336(2) .
Mo18 S17 2.344(2) .
Mo18 Mo19 3.1719(11) .
Mo18 K2 3.950(2) .
Mo19 O19 1.692(7) .
Mo19 O37 2.137(6) .
Mo19 O52 2.143(6) .
Mo19 O38 2.170(6) .
Mo19 S20 2.326(2) .
Mo19 S19 2.365(2) .
Mo19 Mo20 2.8661(12) .
Mo19 K4 3.847(2) 2_776
Mo19 K6 3.874(5) 2_776
Mo20 O20 1.681(6) .
Mo20 O43 2.094(6) .
Mo20 O49 2.216(6) .
Mo20 O53 2.261(6) .
Mo20 S20 2.298(2) .
Mo20 S19 2.344(2) .
Mo20 K4 4.027(2) 2_776
Te1 O41 1.872(6) .
Te1 O39 1.899(6) .
Te1 O40 1.902(6) .
Te2 O43 1.872(6) .
Te2 O42 1.876(6) .
Te2 O44 2.017(6) .
Te2 O41 2.220(6) .
Te3 O47 1.835(6) .
Te3 O45 1.893(6) .
Te3 O46 1.894(6) .
Te4 O50 1.924(6) .
Te4 O48 1.972(6) .
Te4 O49 1.982(6) .
Te4 O53 2.159(6) .
Te4 K3 4.112(2) .
Te5 O51 1.875(6) .
Te5 O52 1.934(6) .
Te5 O53 1.956(5) .
Te5 O50 2.270(7) .
Te5 K3 3.728(2) .
S3 K8 3.364(7) .
S5 K1 3.599(3) .
S5 K8 3.651(7) .
S7 K6' 3.288(15) .
S7 K6 3.348(5) .
S7 K4 3.414(4) .
S8 K3 3.725(4) .
S14 K7 3.417(13) .
S15 K9 3.292(8) .
S16 K3 3.550(3) .
S17 K2 3.313(3) .
S17 K9 3.622(7) .
S18 K3 3.329(3) .
S20 K3 3.605(3) .
S20 K4 3.643(3) 2_776
K1 O58 2.659(11) .
K1 O18 2.786(7) 2_776
K1 O55 2.819(7) .
K1 O56 2.864(8) .
K1 O90 2.931(16) 1_655
K1 O6 2.934(6) .
K1 O2 3.050(7) 1_655
K1 O97 3.09(2) .
K1 O5 3.268(7) .
K1 K2 4.037(3) 2_776
K2 O67 2.734(7) 1_445
K2 O17 2.749(7) 2_666
K2 O55 2.770(8) 2_776
K2 O17 2.897(7) .
K2 O2 2.905(7) 2_676
K2 O22 2.908(6) 2_676
K2 O18 3.016(6) .
K3 O60 2.707(7) .
K3 O8 2.750(7) .
K3 O53 2.768(6) .
K3 O59 2.809(7) .
K3 O51 3.192(6) .
K3 O52 3.396(6) .
K4 O60 2.682(7) .
K4 O19 2.747(7) 2_776
K4 O62 2.751(8) .
K4 O76 2.952(8) 1_655
K4 O8 3.043(7) .
K4 O20 3.085(7) 2_776
K4 O7 3.164(7) .
K5 O65 2.764(9) .
K5 O66 2.815(8) .
K5 O58 2.817(12) 2_775
K5 O16 2.824(7) 2_665
K5 O5 2.843(7) 2_775
K5 O11 2.847(8) .
K5 O63 2.869(12) .
K6 O97 1.60(2) .
K6 O1 2.757(7) 1_655
K6 O90 2.765(18) 1_655
K6 O19 2.820(9) 2_776
K6 O98 2.827(16) 1_655
K6 O26 2.919(7) .
K6 O38 3.101(8) 2_776
K6 K7 4.375(13) 1_655
K6' O95' 2.40(4) 1_655
K6' O98' 2.57(4) 1_655
K6' O97 2.80(3) .
K6' O14 2.832(17) 1_655
K6' O1 2.875(17) 1_655
K6' O90' 3.20(3) 1_655
K6' O34 3.274(17) 1_655
K6' O19 3.317(18) 2_776
K7 O79 2.658(16) 1_455
K7 O95 2.74(3) .
K7 O34 2.780(13) .
K7 O94 2.85(2) 1_455
K7 O104 2.88(5) 1_455
K8 O24 2.639(10) .
K8 O67 2.696(9) .
K8 O57 2.746(10) 2_786
K8 O70 2.784(11) .
K8 K9 4.647(11) 1_665
K9 O36 2.755(9) .
K9 O57 2.818(10) 2_676
K9 O76 2.881(11) .
K9 O66 2.901(11) 2_665
O79 O89 1.353(19) 1_655
O90 O97 1.74(3) 1_455
O96" O104 1.22(6) 1_455
O99 O100 1.26(3) .
O102 O102 1.50(7) 2_765
